data_4135218
loop_
_publ_author_name
'Frydrych, Rafa\/l'
'Lis, Tadeusz'
'Bury, Wojciech'
'Cybi\'nska, Joanna'
'St\;epie\'n, Marcin'

_publ_section_title
;
 Feeding a Molecular Squid: A Pliable Nanocarbon Receptor for
 Electron-Poor Aromatics.
;
_journal_name_full 'Journal of the American Chemical Society'
_journal_paper_doi 10.1021/jacs.0c07956
_journal_year 2020
_chemical_formula_moiety 'C96.50 H96 O8.50'
_chemical_formula_sum 'C96.5 H96 O8.5'
_chemical_formula_weight 1391.73
_space_group_crystal_system triclinic
_space_group_IT_number 2
_space_group_name_Hall '-P 1'
_space_group_name_H-M_alt 'P -1'
_atom_sites_solution_hydrogens mixed
_audit_creation_method SHELXL-2013
_cell_angle_alpha 117.13(5)
_cell_angle_beta 97.39(5)
_cell_angle_gamma 90.80(5)
_cell_formula_units_Z 4
_cell_length_a 19.335(10)
_cell_length_b 20.831(11)
_cell_length_c 21.770(12)
_cell_measurement_reflns_used 1978
_cell_measurement_temperature 100(2)
_cell_measurement_theta_max 40
_cell_measurement_theta_min 3.4
_cell_volume 7712(8)
_computing_cell_refinement 'CrysAlisPro 1.171.39.46 (Rigaku OD, 2018)'
_computing_data_collection 'CrysAlisPro 1.171.39.46 (Rigaku OD, 2018)'
_computing_data_reduction 'CrysAlisPro 1.171.39.46 (Rigaku OD, 2018)'
_computing_structure_refinement 'SHELXL-2013 (Sheldrick, 2013)'
_computing_structure_solution 'SHELXS-97 (Sheldrick, 1990)'
_diffrn_ambient_environment N~2~
_diffrn_ambient_temperature 100(2)
_diffrn_detector 'CCD plate'
_diffrn_detector_area_resol_mean 10.3456
_diffrn_detector_type Ruby
_diffrn_measured_fraction_theta_full 0.984
_diffrn_measured_fraction_theta_max 0.984
_diffrn_measurement_device 'four-circle diffractometer'
_diffrn_measurement_device_type 'Xcalibur, Ruby, Gemini ultra'
_diffrn_radiation_monochromator mirror
_diffrn_radiation_probe x-ray
_diffrn_radiation_type 'Cu K\a'
_diffrn_radiation_wavelength 1.54184
_diffrn_reflns_av_R_equivalents 0.1548
_diffrn_reflns_av_unetI/netI 0.2264
_diffrn_reflns_Laue_measured_fraction_full 0.984
_diffrn_reflns_Laue_measured_fraction_max 0.984
_diffrn_reflns_limit_h_max 23
_diffrn_reflns_limit_h_min -21
_diffrn_reflns_limit_k_max 24
_diffrn_reflns_limit_k_min -18
_diffrn_reflns_limit_l_max 25
_diffrn_reflns_limit_l_min -25
_diffrn_reflns_number 60971
_diffrn_reflns_point_group_measured_fraction_full 0.984
_diffrn_reflns_point_group_measured_fraction_max 0.984
_diffrn_reflns_theta_full 67.000
_diffrn_reflns_theta_max 67.000
_diffrn_reflns_theta_min 3.462
_diffrn_source 'fine-focus sealed X-ray tube'
_diffrn_source_type 'Enhance Ultra (Cu) X-ray Source'
_exptl_absorpt_coefficient_mu 0.587
_exptl_absorpt_correction_T_max 0.975
_exptl_absorpt_correction_T_min 0.936
_exptl_absorpt_correction_type analytical
_exptl_absorpt_process_details
;
CrysAlisPro 1.171.39.46 (Rigaku Oxford Diffraction, 2018)
Analytical numeric absorption correction using a multifaceted crystal
			model based on expressions derived by R.C. Clark & J.S. Reid.
(Clark, R. C. & Reid, J. S. (1995). Acta Cryst. A51, 887-897)
Empirical absorption correction using spherical harmonics,
 implemented in SCALE3 ABSPACK scaling algorithm.
;
_exptl_crystal_colour yellow-orange
_exptl_crystal_density_diffrn 1.199
_exptl_crystal_description block
_exptl_crystal_F_000 2972
_exptl_crystal_size_max 0.160
_exptl_crystal_size_mid 0.050
_exptl_crystal_size_min 0.050
_refine_diff_density_max 0.700
_refine_diff_density_min -0.388
_refine_diff_density_rms 0.066
_refine_ls_extinction_method none
_refine_ls_goodness_of_fit_ref 1.003
_refine_ls_hydrogen_treatment constr
_refine_ls_matrix_type full
_refine_ls_number_parameters 1829
_refine_ls_number_reflns 27037
_refine_ls_number_restraints 12
_refine_ls_restrained_S_all 1.005
_refine_ls_R_factor_all 0.2597
_refine_ls_R_factor_gt 0.1163
_refine_ls_shift/su_max 0.000
_refine_ls_shift/su_mean 0.000
_refine_ls_structure_factor_coef Fsqd
_refine_ls_weighting_details
;
 w=1/[\s^2^(Fo^2^)+(0.0730P)^2^]
 where P=(Fo^2^+2Fc^2^)/3
;
_refine_ls_weighting_scheme calc
_refine_ls_wR_factor_gt 0.2483
_refine_ls_wR_factor_ref 0.3428
_reflns_Friedel_coverage 0.000
_reflns_number_gt 8575
_reflns_number_total 27037
_reflns_threshold_expression 'I > 2\s(I)'
_cod_data_source_file ja0c07956_si_007.cif
_cod_data_source_block rf23ra
_cod_original_formula_sum 'C96.50 H96 O8.50'
_cod_database_code 4135218
_shelx_space_group_comment
;
The symmetry employed for this shelxl refinement is uniquely defined
by the following loop, which should always be used as a source of
symmetry information in preference to the above space-group names.
They are only intended as comments.
;
_shelx_estimated_absorpt_t_min 0.912
_shelx_estimated_absorpt_t_max 0.971
_shelxl_version_number 2013-2

loop_
_space_group_symop_operation_xyz
'x, y, z'
'-x, -y, -z'

loop_
_atom_site_label
_atom_site_type_symbol
_atom_site_fract_x
_atom_site_fract_y
_atom_site_fract_z
_atom_site_U_iso_or_equiv
_atom_site_adp_type
_atom_site_occupancy
_atom_site_site_symmetry_order
_atom_site_calc_flag
_atom_site_refinement_flags_posn
_atom_site_refinement_flags_adp
_atom_site_refinement_flags_occupancy
_atom_site_disorder_assembly
_atom_site_disorder_group
C1A C 0.8065(4) 0.2405(4) 0.2316(4) 0.054(2) Uani 1 1 d . . . . .
C2A C 0.8440(6) 0.1818(6) 0.2106(5) 0.113(5) Uani 1 1 d . . . . .
H2A H 0.8795 0.1793 0.2438 0.136 Uiso 1 1 calc R U . . .
C3A C 0.8337(6) 0.1258(6) 0.1442(6) 0.125(6) Uani 1 1 d . . . . .
H3A H 0.8619 0.0862 0.1334 0.150 Uiso 1 1 calc R U . . .
C4A C 0.7843(4) 0.1248(5) 0.0931(4) 0.065(2) Uani 1 1 d . . . . .
C5A C 0.7520(6) 0.1874(5) 0.1125(5) 0.092(4) Uani 1 1 d . . . . .
H5A H 0.7211 0.1926 0.0777 0.110 Uiso 1 1 calc R U . . .
C6A C 0.7613(6) 0.2437(6) 0.1794(5) 0.095(4) Uani 1 1 d . . . . .
H6A H 0.7361 0.2853 0.1895 0.115 Uiso 1 1 calc R U . . .
C1B C 0.7677(5) 0.0606(6) 0.0232(6) 0.119(3) Uani 1 1 d . . . . .
C2B C 0.6999(5) 0.0479(5) -0.0143(5) 0.083(3) Uani 1 1 d . . . . .
H2B H 0.6688 0.0852 -0.0009 0.099 Uiso 1 1 calc R U . . .
C3B C 0.6777(6) -0.0206(5) -0.0721(5) 0.084(3) Uani 1 1 d . . . . .
H3B H 0.6319 -0.0286 -0.0976 0.101 Uiso 1 1 calc R U . . .
C4B C 0.7224(5) -0.0763(5) -0.0920(5) 0.085(3) Uani 1 1 d . . . . .
C5B C 0.7880(5) -0.0611(6) -0.0580(6) 0.119(3) Uani 1 1 d . . . . .
H5B H 0.8204 -0.0969 -0.0739 0.143 Uiso 1 1 calc R U . . .
C6B C 0.8106(6) 0.0057(6) 0.0000(6) 0.119(3) Uani 1 1 d . . . . .
H6B H 0.8570 0.0130 0.0238 0.143 Uiso 1 1 calc R U . . .
C1C C 0.6876(5) -0.1518(5) -0.1344(4) 0.068(3) Uani 1 1 d . . . . .
C2C C 0.6233(4) -0.1663(5) -0.1786(4) 0.065(2) Uani 1 1 d . . . . .
H2C H 0.6105 -0.1357 -0.1991 0.078 Uiso 1 1 calc R U . . .
C3C C 0.5792(4) -0.2249(4) -0.1919(4) 0.062(2) Uani 1 1 d . . . . .
H3C H 0.5369 -0.2355 -0.2236 0.074 Uiso 1 1 calc R U . . .
C4C C 0.5943(5) -0.2698(4) -0.1602(4) 0.062(2) Uani 1 1 d . . . . .
C5C C 0.6641(5) -0.2634(5) -0.1301(5) 0.080(3) Uani 1 1 d . . . . .
H5C H 0.6804 -0.2996 -0.1181 0.096 Uiso 1 1 calc R U . . .
C6C C 0.7105(5) -0.2053(6) -0.1172(5) 0.079(3) Uani 1 1 d . . . . .
H6C H 0.7576 -0.2022 -0.0967 0.095 Uiso 1 1 calc R U . . .
C1D C 0.5376(5) -0.2996(4) -0.1363(4) 0.061(2) Uani 1 1 d . . . . .
C2D C 0.4748(5) -0.2683(4) -0.1310(4) 0.066(2) Uani 1 1 d . . . . .
H2D H 0.4556 -0.2547 -0.1653 0.079 Uiso 1 1 calc R U . . .
C3D C 0.4400(5) -0.2568(5) -0.0763(4) 0.064(2) Uani 1 1 d . . . . .
H3D H 0.3970 -0.2346 -0.0727 0.077 Uiso 1 1 calc R U . . .
C4D C 0.4666(5) -0.2770(4) -0.0261(4) 0.062(2) Uani 1 1 d . . . . .
C5D C 0.5179(6) -0.3243(4) -0.0426(5) 0.075(3) Uani 1 1 d . . . . .
H5D H 0.5288 -0.3493 -0.0159 0.090 Uiso 1 1 calc R U . . .
C6D C 0.5533(6) -0.3362(4) -0.0962(4) 0.078(3) Uani 1 1 d . . . . .
H6D H 0.5887 -0.3691 -0.1067 0.094 Uiso 1 1 calc R U . . .
C1E C 0.4565(4) -0.2285(4) 0.0491(4) 0.057(2) Uani 1 1 d . . . . .
C2E C 0.5063(4) -0.2226(4) 0.1037(4) 0.057(2) Uani 1 1 d . . . . .
H2E H 0.5356 -0.2609 0.0964 0.068 Uiso 1 1 calc R U . . .
C3E C 0.5146(4) -0.1617(4) 0.1692(4) 0.055(2) Uani 1 1 d . . . . .
H3E H 0.5486 -0.1598 0.2057 0.066 Uiso 1 1 calc R U . . .
C4E C 0.4734(4) -0.1037(4) 0.1817(4) 0.0517(19) Uani 1 1 d . . . . .
C5E C 0.4173(4) -0.1140(4) 0.1292(4) 0.055(2) Uani 1 1 d . . . . .
H5E H 0.3845 -0.0784 0.1384 0.066 Uiso 1 1 calc R U . . .
C6E C 0.4085(4) -0.1751(4) 0.0639(4) 0.064(2) Uani 1 1 d . . . . .
H6E H 0.3701 -0.1806 0.0295 0.076 Uiso 1 1 calc R U . . .
C1F C 0.4927(4) -0.0334(4) 0.2449(4) 0.0487(18) Uani 1 1 d . . . . .
C2F C 0.5252(4) -0.0281(4) 0.3076(4) 0.0495(18) Uani 1 1 d . . . . .
H2F H 0.5324 -0.0711 0.3117 0.059 Uiso 1 1 calc R U . . .
C3F C 0.5474(4) 0.0377(4) 0.3641(4) 0.0485(18) Uani 1 1 d . . . . .
H3F H 0.5680 0.0391 0.4068 0.058 Uiso 1 1 calc R U . . .
C4F C 0.5404(4) 0.1032(4) 0.3603(4) 0.0461(17) Uani 1 1 d . . . . .
C5F C 0.5090(4) 0.0978(4) 0.2972(4) 0.0518(19) Uani 1 1 d . . . . .
H5F H 0.5027 0.1408 0.2929 0.062 Uiso 1 1 calc R U . . .
C6F C 0.4863(4) 0.0312(4) 0.2396(4) 0.0527(19) Uani 1 1 d . . . . .
H6F H 0.4664 0.0294 0.1965 0.063 Uiso 1 1 calc R U . . .
C11 C 0.8143(4) 0.2977(4) 0.3052(4) 0.0499(18) Uani 1 1 d . . . . .
C21 C 0.8553(4) 0.2910(4) 0.3592(4) 0.0482(18) Uani 1 1 d . . . . .
H21 H 0.8804 0.2492 0.3480 0.058 Uiso 1 1 calc R U . . .
C31 C 0.8610(3) 0.3425(4) 0.4285(4) 0.0414(16) Uani 1 1 d . . . . .
C41 C 0.8246(4) 0.4048(4) 0.4443(3) 0.0436(17) Uani 1 1 d . . . . .
C51 C 0.7770(4) 0.4100(3) 0.3936(4) 0.0422(16) Uani 1 1 d . . . . .
C61 C 0.7740(4) 0.3574(4) 0.3251(4) 0.0461(18) Uani 1 1 d . . . . .
H61 H 0.7432 0.3620 0.2899 0.055 Uiso 1 1 calc R U . . .
O11 O 0.8341(2) 0.4611(2) 0.5124(2) 0.0463(12) Uani 1 1 d . . . . .
C71 C 0.8943(4) 0.5103(4) 0.5242(4) 0.0509(19) Uani 1 1 d . . . . .
H71A H 0.8885 0.5292 0.4897 0.061 Uiso 1 1 calc R U . . .
H71B H 0.9376 0.4847 0.5191 0.061 Uiso 1 1 calc R U . . .
C81 C 0.8990(4) 0.5724(4) 0.5980(4) 0.0505(19) Uani 1 1 d . . . . .
H81A H 0.9035 0.5527 0.6319 0.061 Uiso 1 1 calc R U . . .
H81B H 0.8555 0.5976 0.6024 0.061 Uiso 1 1 calc R U . . .
C91 C 0.9618(4) 0.6266(4) 0.6153(4) 0.061(2) Uani 1 1 d . . . . .
H91A H 1.0055 0.6022 0.6144 0.073 Uiso 1 1 calc R U . . .
H91B H 0.9592 0.6432 0.5792 0.073 Uiso 1 1 calc R U . . .
C101 C 0.9639(4) 0.6920(4) 0.6870(4) 0.063(2) Uani 1 1 d . . . . .
H10A H 1.0046 0.7254 0.6962 0.095 Uiso 1 1 calc R U . . .
H10B H 0.9675 0.6758 0.7230 0.095 Uiso 1 1 calc R U . . .
H10C H 0.9211 0.7167 0.6878 0.095 Uiso 1 1 calc R U . . .
C01 C 0.9044(4) 0.3314(4) 0.4864(4) 0.0480(18) Uani 1 1 d . . . . .
H01A H 0.9511 0.3172 0.4735 0.058 Uiso 1 1 calc R U . . .
H01B H 0.9111 0.3775 0.5303 0.058 Uiso 1 1 calc R U . . .
C12 C 0.8692(3) 0.2735(4) 0.4986(4) 0.0456(18) Uani 1 1 d . . . . .
C22 C 0.8137(3) 0.2866(3) 0.5367(4) 0.0441(17) Uani 1 1 d . . . . .
C32 C 0.7768(4) 0.2310(4) 0.5422(4) 0.0466(17) Uani 1 1 d . . . . .
C42 C 0.8013(4) 0.1611(4) 0.5101(4) 0.052(2) Uani 1 1 d . . . . .
H42 H 0.7787 0.1225 0.5138 0.063 Uiso 1 1 calc R U . . .
C52 C 0.8569(4) 0.1479(4) 0.4741(4) 0.055(2) Uani 1 1 d . . . . .
H52 H 0.8722 0.1005 0.4530 0.066 Uiso 1 1 calc R U . . .
C62 C 0.8910(4) 0.2032(4) 0.4681(4) 0.0511(19) Uani 1 1 d . . . . .
H62 H 0.9296 0.1935 0.4430 0.061 Uiso 1 1 calc R U . . .
O12 O 0.7898(2) 0.3542(3) 0.5665(3) 0.0527(13) Uani 1 1 d . . . . .
C72 C 0.8309(5) 0.4084(5) 0.6282(5) 0.084(3) Uani 1 1 d . . . . .
H72A H 0.8280 0.4553 0.6272 0.101 Uiso 1 1 calc R U . . .
H72B H 0.8804 0.3968 0.6273 0.101 Uiso 1 1 calc R U . . .
C82 C 0.8115(6) 0.4169(8) 0.6934(6) 0.137(4) Uani 1 1 d . . . . .
H82A H 0.8334 0.3815 0.7067 0.164 Uiso 1 1 calc R U . . .
H82B H 0.7601 0.4099 0.6894 0.164 Uiso 1 1 calc R U . . .
C92 C 0.8405(6) 0.5003(8) 0.7514(6) 0.137(4) Uani 1 1 d . . . . .
H92A H 0.8914 0.5075 0.7527 0.164 Uiso 1 1 calc R U . . .
H92B H 0.8169 0.5352 0.7383 0.164 Uiso 1 1 calc R U . . .
C102 C 0.8268(6) 0.5119(8) 0.8163(6) 0.137(4) Uani 1 1 d . . . . .
H10D H 0.8419 0.5622 0.8506 0.205 Uiso 1 1 calc R U . . .
H10E H 0.8525 0.4792 0.8301 0.205 Uiso 1 1 calc R U . . .
H10F H 0.7765 0.5027 0.8142 0.205 Uiso 1 1 calc R U . . .
C02 C 0.7129(3) 0.2443(4) 0.5775(4) 0.0464(17) Uani 1 1 d . . . . .
H02A H 0.7203 0.2920 0.6197 0.056 Uiso 1 1 calc R U . . .
H02B H 0.7059 0.2069 0.5927 0.056 Uiso 1 1 calc R U . . .
C13 C 0.5665(3) 0.1737(4) 0.4209(3) 0.0407(16) Uani 1 1 d . . . . .
C23 C 0.6232(3) 0.1780(4) 0.4709(3) 0.0426(16) Uani 1 1 d . . . . .
H23 H 0.6456 0.1355 0.4643 0.051 Uiso 1 1 calc R U . . .
C33 C 0.6471(3) 0.2430(4) 0.5296(3) 0.0420(17) Uani 1 1 d . . . . .
C43 C 0.6139(4) 0.3039(4) 0.5405(4) 0.0441(17) Uani 1 1 d . . . . .
C53 C 0.5623(4) 0.3050(4) 0.4890(4) 0.0429(16) Uani 1 1 d . . . . .
C63 C 0.5397(4) 0.2373(4) 0.4282(4) 0.0451(17) Uani 1 1 d . . . . .
H63 H 0.5055 0.2364 0.3922 0.054 Uiso 1 1 calc R U . . .
O13 O 0.6286(3) 0.3679(3) 0.6030(3) 0.0529(13) Uani 1 1 d . . . . .
C73 C 0.5970(5) 0.3641(5) 0.6571(4) 0.070(3) Uani 1 1 d . . . . .
H73A H 0.6144 0.3234 0.6648 0.085 Uiso 1 1 d R U . A .
H73B H 0.5458 0.3542 0.6420 0.085 Uiso 1 1 d R U . . .
C83 C 0.6073(6) 0.4365(6) 0.7210(6) 0.099(4) Uani 0.59(2) 1 d . . P A 11
H83A H 0.6113 0.4245 0.7603 0.119 Uiso 0.59(2) 1 d R U P A 11
H83B H 0.6527 0.4607 0.7233 0.119 Uiso 0.59(2) 1 d R U P A 11
C93 C 0.5605(8) 0.4814(9) 0.7239(9) 0.072(6) Uani 0.59(2) 1 d . . P A 11
H93A H 0.5544 0.4877 0.6811 0.086 Uiso 0.59(2) 1 d R U P A 11
H93B H 0.5803 0.5288 0.7628 0.086 Uiso 0.59(2) 1 d R U P A 11
C103 C 0.4832(5) 0.4688(5) 0.7433(6) 0.084(3) Uani 0.59(2) 1 d . . P A 11
H100 H 0.4629 0.5153 0.7660 0.126 Uiso 0.59(2) 1 d R U P A 11
H101 H 0.4858 0.4454 0.7736 0.126 Uiso 0.59(2) 1 d R U P A 11
H102 H 0.4538 0.4376 0.6987 0.126 Uiso 0.59(2) 1 d R U P A 11
C89 C 0.6073(6) 0.4365(6) 0.7210(6) 0.099(4) Uani 0.41(2) 1 d . . P A 12
H89A H 0.6512 0.4370 0.7503 0.119 Uiso 0.41(2) 1 calc R U P A 12
H89B H 0.6152 0.4734 0.7054 0.119 Uiso 0.41(2) 1 calc R U P A 12
C99 C 0.5529(10) 0.4612(11) 0.7669(11) 0.061(7) Uiso 0.41(2) 1 d . . P A 12
H99A H 0.5499 0.4275 0.7873 0.074 Uiso 0.41(2) 1 calc R U P A 12
H99B H 0.5713 0.5089 0.8061 0.074 Uiso 0.41(2) 1 calc R U P A 12
C109 C 0.4832(5) 0.4688(5) 0.7433(6) 0.084(3) Uani 0.41(2) 1 d . . P A 12
H103 H 0.4563 0.4858 0.7823 0.126 Uiso 0.41(2) 1 calc R U P A 12
H104 H 0.4618 0.4220 0.7062 0.126 Uiso 0.41(2) 1 calc R U P A 12
H105 H 0.4834 0.5040 0.7251 0.126 Uiso 0.41(2) 1 calc R U P A 12
C03 C 0.5330(4) 0.3733(4) 0.4925(4) 0.0478(18) Uani 1 1 d . . . . .
H03A H 0.4813 0.3665 0.4838 0.057 Uiso 1 1 calc R U . . .
H03B H 0.5474 0.4136 0.5400 0.057 Uiso 1 1 calc R U . . .
C14 C 0.5580(4) 0.3927(3) 0.4400(3) 0.0405(16) Uani 1 1 d . . . . .
C24 C 0.6255(3) 0.4263(3) 0.4513(4) 0.0420(16) Uani 1 1 d . . . . .
C34 C 0.6519(3) 0.4378(3) 0.4005(3) 0.0393(16) Uani 1 1 d . . . . .
C44 C 0.6092(3) 0.4182(4) 0.3367(4) 0.0431(16) Uani 1 1 d . . . . .
H44 H 0.6263 0.4259 0.3014 0.052 Uiso 1 1 calc R U . . .
C54 C 0.5407(3) 0.3869(4) 0.3253(4) 0.0463(17) Uani 1 1 d . . . . .
H54 H 0.5109 0.3744 0.2826 0.056 Uiso 1 1 calc R U . . .
C64 C 0.5168(4) 0.3744(3) 0.3766(4) 0.0465(18) Uani 1 1 d . . . . .
H64 H 0.4708 0.3526 0.3679 0.056 Uiso 1 1 calc R U . . .
O14 O 0.6666(2) 0.4476(2) 0.5150(2) 0.0454(12) Uani 1 1 d . . . . .
C74 C 0.6526(4) 0.5188(4) 0.5676(4) 0.055(2) Uani 1 1 d . . . . .
H74A H 0.6034 0.5181 0.5755 0.066 Uiso 1 1 calc R U . . .
H74B H 0.6601 0.5552 0.5513 0.066 Uiso 1 1 calc R U . . .
C84 C 0.7003(4) 0.5384(4) 0.6338(4) 0.059(2) Uani 1 1 d . . . . .
H84A H 0.7492 0.5418 0.6259 0.071 Uiso 1 1 calc R U . . .
H84B H 0.6954 0.4992 0.6472 0.071 Uiso 1 1 calc R U . . .
C94 C 0.6864(5) 0.6091(4) 0.6937(5) 0.069(2) Uani 1 1 d . . . . .
H94A H 0.6356 0.6086 0.6962 0.083 Uiso 1 1 calc R U . . .
H94B H 0.7111 0.6120 0.7377 0.083 Uiso 1 1 calc R U . . .
C104 C 0.7080(6) 0.6747(5) 0.6890(5) 0.093(3) Uani 1 1 d . . . . .
H10J H 0.6959 0.7175 0.7291 0.139 Uiso 1 1 calc R U . . .
H10K H 0.6838 0.6727 0.6457 0.139 Uiso 1 1 calc R U . . .
H10L H 0.7587 0.6774 0.6892 0.139 Uiso 1 1 calc R U . . .
C04 C 0.7263(3) 0.4702(3) 0.4128(4) 0.0448(17) Uani 1 1 d . . . . .
H04A H 0.7393 0.5063 0.4624 0.054 Uiso 1 1 calc R U . . .
H04B H 0.7296 0.4952 0.3838 0.054 Uiso 1 1 calc R U . . .
C1G C 0.6170(4) 0.7323(4) 0.2372(4) 0.0463(17) Uani 1 1 d . . . . .
C2G C 0.6659(4) 0.7291(4) 0.1953(4) 0.055(2) Uani 1 1 d . . . . .
H2G H 0.7023 0.7669 0.2127 0.066 Uiso 1 1 calc R U . . .
C3G C 0.6635(4) 0.6719(4) 0.1279(4) 0.056(2) Uani 1 1 d . . . . .
H3G H 0.6980 0.6709 0.1002 0.067 Uiso 1 1 calc R U . . .
C4G C 0.6096(4) 0.6161(4) 0.1016(4) 0.0497(19) Uani 1 1 d . . . . .
C5G C 0.5589(4) 0.6205(4) 0.1421(4) 0.0501(18) Uani 1 1 d . . . . .
H5G H 0.5210 0.5841 0.1239 0.060 Uiso 1 1 calc R U . . .
C6G C 0.5621(4) 0.6776(4) 0.2096(4) 0.0473(17) Uani 1 1 d . . . . .
H6G H 0.5270 0.6793 0.2369 0.057 Uiso 1 1 calc R U . . .
C1H C 0.6119(4) 0.5510(4) 0.0329(4) 0.0501(18) Uani 1 1 d . . . . .
C2H C 0.6433(4) 0.5557(4) -0.0187(4) 0.058(2) Uani 1 1 d . . . . .
H2H H 0.6558 0.6021 -0.0141 0.070 Uiso 1 1 calc R U . . .
C3H C 0.6571(4) 0.4949(4) -0.0768(4) 0.061(2) Uani 1 1 d . . . . .
H3H H 0.6774 0.5002 -0.1118 0.073 Uiso 1 1 calc R U . . .
C4H C 0.6411(4) 0.4247(4) -0.0845(4) 0.058(2) Uani 1 1 d . . . . .
C5H C 0.6046(4) 0.4199(4) -0.0357(4) 0.058(2) Uani 1 1 d . . . . .
H5H H 0.5893 0.3737 -0.0416 0.070 Uiso 1 1 calc R U . . .
C6H C 0.5900(4) 0.4818(4) 0.0217(4) 0.055(2) Uani 1 1 d . . . . .
H6H H 0.5646 0.4769 0.0541 0.066 Uiso 1 1 calc R U . . .
C1I C 0.6755(5) 0.3606(4) -0.1317(4) 0.064(2) Uani 1 1 d . . . . .
C2I C 0.6539(5) 0.2901(4) -0.1446(4) 0.067(2) Uani 1 1 d . . . . .
H2I H 0.6063 0.2776 -0.1451 0.080 Uiso 1 1 calc R U . . .
C3I C 0.7024(5) 0.2393(5) -0.1564(5) 0.074(3) Uani 1 1 d . . . . .
H3I H 0.6864 0.1914 -0.1676 0.089 Uiso 1 1 calc R U . . .
C4I C 0.7732(5) 0.2543(4) -0.1530(4) 0.065(2) Uani 1 1 d . . . . .
C5I C 0.7898(5) 0.3194(4) -0.1555(4) 0.067(2) Uani 1 1 d . . . . .
H5I H 0.8345 0.3276 -0.1655 0.080 Uiso 1 1 calc R U . . .
C6I C 0.7432(5) 0.3707(5) -0.1439(4) 0.067(2) Uani 1 1 d . . . . .
H6I H 0.7569 0.4146 -0.1442 0.081 Uiso 1 1 calc R U . . .
C1J C 0.8282(5) 0.2266(4) -0.1203(5) 0.064(2) Uani 1 1 d . . . . .
C2J C 0.8085(5) 0.2055(4) -0.0710(5) 0.074(3) Uani 1 1 d . . . . .
H2J H 0.7647 0.1790 -0.0804 0.088 Uiso 1 1 calc R U . . .
C3J C 0.8527(5) 0.2231(5) -0.0094(5) 0.074(3) Uani 1 1 d . . . . .
H3J H 0.8386 0.2096 0.0236 0.088 Uiso 1 1 calc R U . . .
C4J C 0.9178(5) 0.2607(5) 0.0047(6) 0.079(3) Uani 1 1 d . . . . .
C5J C 0.9436(6) 0.2637(6) -0.0510(5) 0.079(3) Uani 1 1 d . . . . .
H5J H 0.9915 0.2785 -0.0463 0.095 Uiso 1 1 calc R U . . .
C6J C 0.8997(5) 0.2451(5) -0.1132(5) 0.080(3) Uani 1 1 d . . . . .
H6J H 0.9184 0.2449 -0.1516 0.096 Uiso 1 1 calc R U . . .
C1K C 0.9448(5) 0.3143(5) 0.0806(5) 0.069(2) Uani 1 1 d . . . . .
C2K C 0.9232(5) 0.3111(5) 0.1371(5) 0.067(2) Uani 1 1 d . . . . .
H2K H 0.9044 0.2661 0.1318 0.080 Uiso 1 1 calc R U . . .
C3K C 0.9283(4) 0.3718(4) 0.2014(4) 0.063(2) Uani 1 1 d . . . . .
H3K H 0.9146 0.3672 0.2396 0.075 Uiso 1 1 calc R U . . .
C4K C 0.9533(4) 0.4403(4) 0.2115(5) 0.058(2) Uani 1 1 d . . . . .
C5K C 0.9806(5) 0.4417(6) 0.1570(5) 0.079(3) Uani 1 1 d . . . . .
H5K H 1.0031 0.4859 0.1640 0.095 Uiso 1 1 calc R U . . .
C6K C 0.9772(5) 0.3818(5) 0.0921(5) 0.077(3) Uani 1 1 d . . . . .
H6K H 0.9961 0.3855 0.0555 0.092 Uiso 1 1 calc R U . . .
C1L C 0.9476(4) 0.5073(4) 0.2758(4) 0.059(2) Uani 1 1 d . . . . .
C2L C 0.9026(8) 0.5106(5) 0.3196(6) 0.120(5) Uani 1 1 d . . . . .
H2L H 0.8760 0.4676 0.3102 0.144 Uiso 1 1 calc R U . . .
C3L C 0.8940(9) 0.5735(5) 0.3768(5) 0.133(6) Uani 1 1 d . . . . .
H3L H 0.8637 0.5716 0.4071 0.159 Uiso 1 1 calc R U . . .
C4L C 0.9268(4) 0.6391(4) 0.3929(5) 0.063(2) Uani 1 1 d . . . . .
C5L C 0.9719(6) 0.6356(5) 0.3514(7) 0.110(5) Uani 1 1 d . . . . .
H5L H 1.0004 0.6782 0.3630 0.132 Uiso 1 1 calc R U . . .
C6L C 0.9801(7) 0.5733(5) 0.2919(7) 0.115(5) Uani 1 1 d . . . . .
H6L H 1.0092 0.5763 0.2611 0.138 Uiso 1 1 calc R U . . .
C15 C 0.6244(4) 0.7898(4) 0.3114(3) 0.0436(17) Uani 1 1 d . . . . .
C25 C 0.5983(4) 0.7785(4) 0.3626(4) 0.0443(17) Uani 1 1 d . . . . .
H25 H 0.5736 0.7333 0.3491 0.053 Uiso 1 1 calc R U . . .
C35 C 0.6065(3) 0.8300(3) 0.4326(3) 0.0404(16) Uani 1 1 d . . . . .
C45 C 0.6449(4) 0.8953(4) 0.4511(4) 0.0442(17) Uani 1 1 d . . . . .
C55 C 0.6759(4) 0.9079(3) 0.4034(4) 0.0459(17) Uani 1 1 d . . . . .
C65 C 0.6647(4) 0.8555(3) 0.3334(4) 0.0434(17) Uani 1 1 d . . . . .
H65 H 0.6845 0.8644 0.3000 0.052 Uiso 1 1 calc R U . . .
O15 O 0.6514(2) 0.9508(2) 0.5209(2) 0.0418(11) Uani 1 1 d . . . . .
C75 C 0.5971(4) 0.9989(4) 0.5310(4) 0.0491(18) Uani 1 1 d . . . . .
H75A H 0.5519 0.9734 0.5269 0.059 Uiso 1 1 calc R U . . .
H75B H 0.5929 1.0149 0.4943 0.059 Uiso 1 1 calc R U . . .
C85 C 0.6131(4) 1.0640(4) 0.6020(4) 0.0513(19) Uani 1 1 d . . . . .
H85A H 0.6095 1.0484 0.6382 0.062 Uiso 1 1 calc R U . . .
H85B H 0.6619 1.0838 0.6088 0.062 Uiso 1 1 calc R U . . .
C95 C 0.5651(4) 1.1228(4) 0.6118(4) 0.0527(19) Uani 1 1 d . . . . .
H95A H 0.5161 1.1029 0.6035 0.063 Uiso 1 1 calc R U . . .
H95B H 0.5699 1.1399 0.5768 0.063 Uiso 1 1 calc R U . . .
C105 C 0.5809(4) 1.1870(4) 0.6851(4) 0.054(2) Uani 1 1 d . . . . .
H10M H 0.5487 1.2242 0.6890 0.081 Uiso 1 1 calc R U . . .
H10N H 0.6292 1.2073 0.6932 0.081 Uiso 1 1 calc R U . . .
H10O H 0.5749 1.1706 0.7198 0.081 Uiso 1 1 calc R U . . .
C05 C 0.5795(4) 0.8136(4) 0.4865(4) 0.0466(17) Uani 1 1 d . . . . .
H05A H 0.5802 0.8589 0.5306 0.056 Uiso 1 1 calc R U . . .
H05B H 0.5306 0.7919 0.4696 0.056 Uiso 1 1 calc R U . . .
C16 C 0.6254(4) 0.7616(4) 0.4994(3) 0.0457(17) Uani 1 1 d . . . . .
C26 C 0.6871(4) 0.7853(4) 0.5498(4) 0.0506(19) Uani 1 1 d . . . . .
C36 C 0.7346(4) 0.7371(4) 0.5538(4) 0.0530(19) Uani 1 1 d . . . . .
C46 C 0.7151(4) 0.6637(4) 0.5144(4) 0.055(2) Uani 1 1 d . . . . .
H46 H 0.7445 0.6298 0.5196 0.066 Uiso 1 1 calc R U . . .
C56 C 0.6535(4) 0.6389(4) 0.4676(4) 0.0501(19) Uani 1 1 d . . . . .
H56 H 0.6415 0.5884 0.4402 0.060 Uiso 1 1 calc R U . . .
C66 C 0.6098(4) 0.6873(3) 0.4606(4) 0.0435(16) Uani 1 1 d . . . . .
H66 H 0.5676 0.6694 0.4284 0.052 Uiso 1 1 calc R U . . .
O16 O 0.7021(3) 0.8598(3) 0.5936(3) 0.0645(16) Uani 1 1 d . . . . .
C76 C 0.6625(5) 0.8846(7) 0.6473(5) 0.127(6) Uani 1 1 d D . . . .
H76A H 0.6210 0.9043 0.6325 0.153 Uiso 1 1 calc R U . . .
H76B H 0.6451 0.8419 0.6512 0.153 Uiso 1 1 calc R U . . .
C86 C 0.6912(6) 0.9361(7) 0.7137(5) 0.131(4) Uani 1 1 d D . . . .
H86A H 0.6769 0.9176 0.7453 0.157 Uiso 1 1 calc R U . . .
H86B H 0.6650 0.9792 0.7226 0.157 Uiso 1 1 calc R U . . .
C96 C 0.7621(6) 0.9636(7) 0.7406(5) 0.131(4) Uani 1 1 d D . . . .
H96A H 0.7850 0.9605 0.7013 0.157 Uiso 1 1 calc R U . . .
H96B H 0.7850 0.9309 0.7570 0.157 Uiso 1 1 calc R U . . .
C106 C 0.7767(7) 1.0362(7) 0.7962(8) 0.201(10) Uani 1 1 d D . . . .
H10P H 0.8275 1.0476 0.8093 0.302 Uiso 1 1 calc R U . . .
H10Q H 0.7562 1.0405 0.8367 0.302 Uiso 1 1 calc R U . . .
H10R H 0.7565 1.0702 0.7807 0.302 Uiso 1 1 calc R U . . .
C06 C 0.8045(4) 0.7657(4) 0.6017(4) 0.060(2) Uani 1 1 d . . . . .
H06A H 0.8012 0.8147 0.6400 0.072 Uiso 1 1 calc R U . . .
H06B H 0.8185 0.7333 0.6222 0.072 Uiso 1 1 calc R U . . .
C17 C 0.9125(4) 0.7070(4) 0.4527(5) 0.061(2) Uani 1 1 d . . . . .
C27 C 0.8721(4) 0.7070(4) 0.5000(5) 0.063(2) Uani 1 1 d . . . . .
H27 H 0.8530 0.6615 0.4930 0.075 Uiso 1 1 calc R U . . .
C37 C 0.8570(4) 0.7683(4) 0.5572(5) 0.063(2) Uani 1 1 d . . . . .
C47 C 0.8893(4) 0.8351(4) 0.5683(5) 0.063(2) Uani 1 1 d . . . . .
C57 C 0.9255(4) 0.8388(4) 0.5187(5) 0.067(3) Uani 1 1 d . . . . .
C67 C 0.9380(4) 0.7751(4) 0.4600(5) 0.064(2) Uani 1 1 d . . . . .
H67 H 0.9629 0.7776 0.4261 0.077 Uiso 1 1 calc R U . . .
O17 O 0.8848(3) 0.8986(3) 0.6284(3) 0.076(2) Uani 1 1 d . . . . .
C77 C 0.9288(6) 0.9022(7) 0.6907(7) 0.151(7) Uani 1 1 d . . . . .
H77A H 0.9086 0.9329 0.7333 0.181 Uiso 1 1 calc R U . . .
H77B H 0.9313 0.8531 0.6870 0.181 Uiso 1 1 calc R U . . .
C87 C 0.9955(8) 0.9316(13) 0.6944(10) 0.223(6) Uani 1 1 d . . . . .
H87A H 1.0181 0.8940 0.6572 0.267 Uiso 1 1 calc R U . . .
H87B H 0.9895 0.9719 0.6825 0.267 Uiso 1 1 calc R U . . .
C97 C 1.0415(8) 0.9570(13) 0.7555(10) 0.223(6) Uani 1 1 d . . . . .
H97A H 1.0371 0.9238 0.7761 0.267 Uiso 1 1 calc R U . . .
H97B H 1.0284 1.0049 0.7888 0.267 Uiso 1 1 calc R U . . .
C107 C 1.1189(7) 0.9645(11) 0.7460(10) 0.223(6) Uani 1 1 d . . . . .
H10S H 1.1483 0.9873 0.7919 0.334 Uiso 1 1 calc R U . . .
H10T H 1.1231 0.9945 0.7225 0.334 Uiso 1 1 calc R U . . .
H10U H 1.1341 0.9165 0.7178 0.334 Uiso 1 1 calc R U . . .
C07 C 0.9520(4) 0.9105(4) 0.5210(5) 0.078(3) Uani 1 1 d . . . . .
H07A H 0.9513 0.9508 0.5683 0.093 Uiso 1 1 calc R U . . .
H07B H 1.0010 0.9074 0.5120 0.093 Uiso 1 1 calc R U . . .
C18 C 0.9078(4) 0.9270(4) 0.4676(5) 0.065(2) Uani 1 1 d . . . . .
C28 C 0.8413(4) 0.9475(4) 0.4751(5) 0.058(2) Uani 1 1 d . . . . .
C38 C 0.7999(4) 0.9578(4) 0.4213(4) 0.0514(19) Uani 1 1 d . . . . .
C48 C 0.8291(4) 0.9496(4) 0.3643(5) 0.069(3) Uani 1 1 d . . . . .
H48 H 0.8021 0.9576 0.3291 0.082 Uiso 1 1 calc R U . . .
C58 C 0.8968(5) 0.9300(4) 0.3567(5) 0.077(3) Uani 1 1 d . . . . .
H58 H 0.9163 0.9243 0.3168 0.093 Uiso 1 1 calc R U . . .
C68 C 0.9358(5) 0.9189(4) 0.4095(6) 0.078(3) Uani 1 1 d . . . . .
H68 H 0.9824 0.9056 0.4052 0.094 Uiso 1 1 calc R U . . .
O18 O 0.8130(3) 0.9490(3) 0.5303(3) 0.0583(14) Uani 1 1 d . . . . .
C78 C 0.8035(4) 1.0187(4) 0.5869(4) 0.061(2) Uani 1 1 d . . . . .
H78A H 0.7890 1.0111 0.6253 0.073 Uiso 1 1 calc R U . . .
H78B H 0.7650 1.0404 0.5703 0.073 Uiso 1 1 calc R U . . .
C88 C 0.8678(4) 1.0718(4) 0.6157(4) 0.063(2) Uani 1 1 d . . . . .
H88A H 0.8845 1.0776 0.5773 0.076 Uiso 1 1 calc R U . . .
H88B H 0.9055 1.0527 0.6363 0.076 Uiso 1 1 calc R U . . .
C98 C 0.8509(4) 1.1464(4) 0.6722(4) 0.065(2) Uani 1 1 d . . . . .
H98A H 0.8069 1.1607 0.6549 0.078 Uiso 1 1 calc R U . . .
H98B H 0.8440 1.1427 0.7148 0.078 Uiso 1 1 calc R U . . .
C108 C 0.9111(5) 1.2048(5) 0.6903(5) 0.083(3) Uani 1 1 d . . . . .
H10X H 0.8996 1.2514 0.7262 0.124 Uiso 1 1 calc R U . . .
H10Y H 0.9173 1.2090 0.6483 0.124 Uiso 1 1 calc R U . . .
H10Z H 0.9545 1.1909 0.7080 0.124 Uiso 1 1 calc R U . . .
C08 C 0.7240(4) 0.9756(4) 0.4251(4) 0.0522(19) Uani 1 1 d . . . . .
H08A H 0.7098 0.9974 0.3939 0.063 Uiso 1 1 calc R U . . .
H08B H 0.7195 1.0114 0.4733 0.063 Uiso 1 1 calc R U . . .
O1M O 0.5770(5) 0.1216(5) 0.1299(5) 0.132(4) Uani 1 1 d . . . . .
O2M O 0.7111(4) -0.0334(4) 0.2390(6) 0.120(3) Uani 1 1 d . . . . .
C1M C 0.6425(4) 0.1970(4) 0.2683(5) 0.068(2) Uani 1 1 d . . . . .
H1M H 0.6168 0.2245 0.2498 0.082 Uiso 1 1 calc R U . . .
C2M C 0.6773(5) 0.2292(5) 0.3362(5) 0.073(3) Uani 1 1 d . . . . .
H2M H 0.6748 0.2794 0.3651 0.088 Uiso 1 1 calc R U . . .
C3M C 0.7154(5) 0.1899(6) 0.3623(4) 0.079(3) Uani 1 1 d . . . . .
H3M H 0.7401 0.2134 0.4086 0.095 Uiso 1 1 calc R U . . .
C4M C 0.7181(4) 0.1178(6) 0.3227(5) 0.073(3) Uani 1 1 d . . . . .
H4M H 0.7445 0.0913 0.3420 0.088 Uiso 1 1 calc R U . . .
C5M C 0.6419(8) -0.1097(6) 0.0998(8) 0.136(6) Uani 1 1 d . . . . .
H5M H 0.6648 -0.1384 0.1186 0.164 Uiso 1 1 calc R U . . .
C6M C 0.6056(13) -0.1412(8) 0.0310(8) 0.186(11) Uani 1 1 d . . . . .
H6M H 0.6031 -0.1921 0.0025 0.223 Uiso 1 1 calc R U . . .
C7M C 0.5754(13) -0.0998(8) 0.0066(9) 0.186(11) Uani 1 1 d . . . . .
H7M H 0.5534 -0.1212 -0.0407 0.223 Uiso 1 1 calc R U . . .
C8M C 0.5746(8) -0.0272(8) 0.0468(6) 0.159(7) Uani 1 1 d . . . . .
H8M H 0.5488 -0.0002 0.0278 0.191 Uiso 1 1 calc R U . . .
C9M C 0.6105(7) 0.0091(6) 0.1151(6) 0.097(4) Uani 1 1 d . . . . .
C10M C 0.6087(6) 0.0859(6) 0.1550(5) 0.084(3) Uani 1 1 d . . . . .
C11M C 0.6465(4) 0.1211(4) 0.2272(4) 0.057(2) Uani 1 1 d . . . . .
C12M C 0.6832(4) 0.0818(4) 0.2548(4) 0.056(2) Uani 1 1 d . . . . .
C13M C 0.6828(5) 0.0023(6) 0.2139(7) 0.088(3) Uani 1 1 d . . . . .
C14M C 0.6428(6) -0.0319(5) 0.1407(5) 0.088(4) Uani 1 1 d . . . . .
O1N O 0.6943(3) 0.5098(3) 0.2712(3) 0.0731(18) Uani 1 1 d . . . . .
O2N O 0.8749(6) 0.5958(6) 0.1514(6) 0.076(3) Uiso 0.6 1 d . . P . .
O2NN O 0.8301(9) 0.6035(9) 0.1243(9) 0.077(4) Uiso 0.4 1 d . . P . .
C1N C 0.7120(5) 0.4105(4) 0.1347(5) 0.071(3) Uani 1 1 d . . . . .
H1N H 0.6822 0.3939 0.1569 0.086 Uiso 1 1 calc R U . . .
C2N C 0.7265(6) 0.3645(5) 0.0688(5) 0.083(3) Uani 1 1 d . . . . .
H2N H 0.7050 0.3165 0.0454 0.099 Uiso 1 1 calc R U . . .
C3N C 0.7705(6) 0.3858(5) 0.0361(5) 0.088(3) Uani 1 1 d . . . . .
H3N H 0.7802 0.3525 -0.0088 0.106 Uiso 1 1 calc R U . . .
C4N C 0.8008(6) 0.4562(5) 0.0686(5) 0.090(3) Uani 1 1 d . . . . .
H4N H 0.8314 0.4718 0.0463 0.108 Uiso 1 1 calc R U . . .
C5N C 0.8282(5) 0.7041(4) 0.2706(5) 0.082(3) Uani 1 1 d . . . . .
H5N H 0.8596 0.7198 0.2491 0.098 Uiso 1 1 calc R U . . .
C6N C 0.8098(5) 0.7517(4) 0.3333(5) 0.068(2) Uani 1 1 d . . . . .
H6N H 0.8282 0.8008 0.3547 0.082 Uiso 1 1 calc R U . . .
C7N C 0.7650(4) 0.7300(4) 0.3662(4) 0.059(2) Uani 1 1 d . . . . .
H7N H 0.7522 0.7639 0.4093 0.071 Uiso 1 1 calc R U . . .
C8N C 0.7393(4) 0.6584(4) 0.3355(4) 0.059(2) Uani 1 1 d . . . . .
H8N H 0.7098 0.6426 0.3585 0.071 Uiso 1 1 calc R U . . .
C9N C 0.7561(4) 0.6091(4) 0.2712(4) 0.0486(18) Uani 1 1 d . . . . .
C10N C 0.7273(4) 0.5305(4) 0.2391(4) 0.055(2) Uani 1 1 d . . . . .
C11N C 0.7421(4) 0.4818(4) 0.1682(4) 0.054(2) Uani 1 1 d . . . . .
C12N C 0.7858(5) 0.5044(5) 0.1352(4) 0.071(3) Uani 1 1 d . . . . .
C13N C 0.8193(7) 0.5800(5) 0.1713(6) 0.105(4) Uani 1 1 d . . . . .
C14N C 0.7997(5) 0.6309(4) 0.2381(5) 0.065(2) Uani 1 1 d . . . . .
O1P O 0.8732(9) 0.7463(10) 0.9255(9) 0.216(8) Uiso 0.8 1 d D . P . .
H1P H 0.8891 0.7189 0.9418 0.324 Uiso 0.8 1 d R U P . .
C1P C 0.8676(11) 0.7094(11) 0.8509(10) 0.169(9) Uiso 0.8 1 d D . P . .
H1P1 H 0.8838 0.7457 0.8379 0.253 Uiso 0.8 1 d R U P . .
H1P2 H 0.8207 0.6884 0.8253 0.253 Uiso 0.8 1 d R U P . .
H1P3 H 0.8999 0.6710 0.8391 0.253 Uiso 0.8 1 d R U P . .
O2P O 0.7855(13) 0.6827(14) 0.9946(13) 0.182(10) Uiso 0.5 1 d D . P B 1
H2P H 0.8073 0.6896 0.9668 0.274 Uiso 0.5 1 d R U P B 1
C2P C 0.8161(18) 0.6244(17) 1.001(2) 0.166(15) Uiso 0.5 1 d D . P B 1
H2P1 H 0.8670 0.6348 1.0091 0.250 Uiso 0.5 1 d R U P B 1
H2P2 H 0.8030 0.5772 0.9601 0.250 Uiso 0.5 1 d R U P B 1
H2P3 H 0.8014 0.6234 1.0422 0.250 Uiso 0.5 1 d R U P B 1
O3P O 0.8646(13) 0.6709(14) 1.0068(14) 0.173(9) Uiso 0.5 1 d D . P C 2
H3P H 0.8932 0.6918 1.0438 0.260 Uiso 0.5 1 d R U P C 2
C3P C 0.859(2) 0.5956(15) 0.988(3) 0.22(2) Uiso 0.5 1 d D . P C 2
H3P1 H 0.8982 0.5718 0.9654 0.334 Uiso 0.5 1 d R U P C 2
H3P2 H 0.8149 0.5735 0.9563 0.334 Uiso 0.5 1 d R U P C 2
H3P3 H 0.8580 0.5897 1.0304 0.334 Uiso 0.5 1 d R U P C 2
O4P O 0.9813(13) 0.8777(15) 0.8976(14) 0.299(13) Uiso 0.7 1 d D . P . .
H4P H 0.9831 0.9231 0.9157 0.449 Uiso 0.7 1 d R U P . .
C4P C 0.9487(16) 0.8561(19) 0.9410(17) 0.265(19) Uiso 0.7 1 d D . P . .
H4P1 H 0.9852 0.8464 0.9706 0.397 Uiso 0.7 1 d R U P . .
H4P2 H 0.9176 0.8121 0.9121 0.397 Uiso 0.7 1 d R U P . .
H4P3 H 0.9217 0.8948 0.9704 0.397 Uiso 0.7 1 d R U P . .
O5P O 1.0095(11) 1.0430(13) 0.9422(13) 0.248(10) Uiso 0.7 1 d D . P . .
H5P H 0.9992 1.0531 0.9817 0.371 Uiso 0.7 1 d R U P . .
C5P C 0.9534(12) 1.0547(14) 0.9010(13) 0.178(11) Uiso 0.7 1 d D . P . .
H5P1 H 0.9715 1.0749 0.8728 0.267 Uiso 0.7 1 d R U P . .
H5P2 H 0.9241 1.0890 0.9322 0.267 Uiso 0.7 1 d R U P . .
H5P3 H 0.9255 1.0090 0.8702 0.267 Uiso 0.7 1 d R U P . .
O6P O 1.0321(9) 0.6164(9) 1.1535(8) 0.194(7) Uiso 0.7 1 d D . P D 3
H6P H 0.9938 0.6283 1.1682 0.292 Uiso 0.7 1 d R U P D 3
C6P C 1.0216(9) 0.5700(8) 1.0803(7) 0.092(5) Uiso 0.7 1 d D . P D 3
H6P1 H 0.9781 0.5812 1.0601 0.138 Uiso 0.7 1 d R U P D 3
H6P2 H 1.0175 0.5194 1.0712 0.138 Uiso 0.7 1 d R U P D 3
H6P3 H 1.0606 0.5777 1.0590 0.138 Uiso 0.7 1 d R U P D 3
O7P O 0.811(3) 0.814(3) 1.086(3) 0.36(3) Uiso 0.35 1 d D . P E 4
H7P H 0.8272 0.8265 1.1274 0.544 Uiso 0.35 1 d R U P E 4
C7P C 0.824(2) 0.874(2) 1.071(2) 0.129(14) Uiso 0.35 1 d D . P E 4
H7P1 H 0.7805 0.8727 1.0421 0.193 Uiso 0.35 1 d R U P E 4
H7P2 H 0.8623 0.8617 1.0437 0.193 Uiso 0.35 1 d R U P E 4
H7P3 H 0.8345 0.9218 1.1112 0.193 Uiso 0.35 1 d R U P E 4
O8P O 0.9351(15) 0.7184(16) 1.1389(16) 0.211(13) Uiso 0.45 1 d D . P F 5
H8P H 0.9200 0.6931 1.1561 0.316 Uiso 0.45 1 d R U P F 5
C8P C 0.8902(16) 0.7755(17) 1.1462(18) 0.145(13) Uiso 0.45 1 d D . P F 5
H8P1 H 0.8681 0.8040 1.1874 0.218 Uiso 0.45 1 d R U P F 5
H8P2 H 0.8556 0.7388 1.1095 0.218 Uiso 0.45 1 d R U P F 5
H8P3 H 0.9084 0.8075 1.1290 0.218 Uiso 0.45 1 d R U P F 5
O9P O 1.0508(14) 0.5070(15) 1.0420(14) 0.103(8) Uiso 0.3 1 d D . P G -6
H9P H 1.0851 0.5265 1.0349 0.155 Uiso 0.3 1 d R U P G -6
C9P C 0.987(3) 0.528(4) 1.019(4) 0.21(3) Uiso 0.3 1 d D . P G -6
H9P1 H 0.9941 0.5811 1.0411 0.310 Uiso 0.3 1 d R U P G -6
H9P2 H 0.9478 0.5147 1.0371 0.310 Uiso 0.3 1 d R U P G -6
H9P3 H 0.9751 0.5089 0.9685 0.310 Uiso 0.3 1 d R U P G -6

loop_
_atom_site_aniso_label
_atom_site_aniso_U_11
_atom_site_aniso_U_22
_atom_site_aniso_U_33
_atom_site_aniso_U_23
_atom_site_aniso_U_13
_atom_site_aniso_U_12
C1A 0.050(4) 0.044(4) 0.047(4) 0.006(3) -0.001(4) -0.008(3)
C2A 0.119(9) 0.094(8) 0.064(6) -0.008(6) -0.029(6) 0.057(7)
C3A 0.131(10) 0.087(8) 0.079(8) -0.015(6) -0.045(7) 0.053(7)
C4A 0.051(4) 0.066(5) 0.052(5) 0.007(4) 0.003(4) 0.001(4)
C5A 0.102(8) 0.079(7) 0.060(6) 0.006(5) -0.005(6) 0.024(6)
C6A 0.124(9) 0.093(8) 0.041(5) 0.011(5) -0.009(6) 0.020(7)
C1B 0.074(4) 0.097(5) 0.092(5) -0.031(4) -0.009(3) -0.003(3)
C2B 0.076(6) 0.072(6) 0.070(6) 0.014(5) -0.018(5) -0.004(5)
C3B 0.108(8) 0.060(6) 0.058(6) 0.015(5) -0.022(6) -0.004(5)
C4B 0.069(6) 0.081(7) 0.056(5) -0.009(5) 0.002(5) -0.007(5)
C5B 0.074(4) 0.097(5) 0.092(5) -0.031(4) -0.009(3) -0.003(3)
C6B 0.074(4) 0.097(5) 0.092(5) -0.031(4) -0.009(3) -0.003(3)
C1C 0.068(5) 0.055(5) 0.053(5) 0.002(4) 0.002(4) 0.004(4)
C2C 0.078(6) 0.061(5) 0.048(5) 0.022(4) -0.013(4) -0.004(4)
C3C 0.073(5) 0.058(5) 0.039(4) 0.015(4) -0.013(4) 0.004(4)
C4C 0.082(6) 0.048(4) 0.033(4) 0.005(3) -0.011(4) 0.007(4)
C5C 0.103(7) 0.058(5) 0.058(5) 0.015(4) -0.015(5) 0.014(5)
C6C 0.060(5) 0.099(8) 0.051(5) 0.014(5) -0.001(4) 0.019(5)
C1D 0.087(6) 0.039(4) 0.039(4) 0.010(3) -0.014(4) 0.006(4)
C2D 0.083(6) 0.055(5) 0.045(5) 0.020(4) -0.021(4) -0.009(4)
C3D 0.067(5) 0.063(5) 0.049(5) 0.018(4) -0.003(4) -0.010(4)
C4D 0.094(6) 0.041(4) 0.039(4) 0.012(3) -0.007(4) -0.015(4)
C5D 0.130(9) 0.036(4) 0.054(5) 0.015(4) 0.012(5) 0.017(5)
C6D 0.135(9) 0.048(5) 0.040(5) 0.010(4) 0.010(5) 0.029(5)
C1E 0.076(5) 0.044(4) 0.049(4) 0.027(4) -0.015(4) -0.014(4)
C2E 0.078(5) 0.041(4) 0.051(5) 0.021(4) 0.009(4) -0.002(4)
C3E 0.076(5) 0.045(4) 0.042(4) 0.023(3) -0.004(4) -0.007(4)
C4E 0.065(5) 0.039(4) 0.044(4) 0.014(3) 0.002(4) -0.009(4)
C5E 0.065(5) 0.051(4) 0.042(4) 0.020(3) -0.005(4) -0.009(4)
C6E 0.071(5) 0.051(5) 0.056(5) 0.021(4) -0.019(4) -0.013(4)
C1F 0.053(4) 0.043(4) 0.043(4) 0.015(3) 0.002(3) -0.008(3)
C2F 0.060(4) 0.032(4) 0.049(4) 0.015(3) 0.000(4) 0.000(3)
C3F 0.054(4) 0.043(4) 0.049(4) 0.025(3) 0.000(3) -0.006(3)
C4F 0.049(4) 0.040(4) 0.042(4) 0.014(3) 0.002(3) -0.006(3)
C5F 0.058(4) 0.041(4) 0.046(4) 0.017(3) -0.011(4) 0.003(3)
C6F 0.068(5) 0.040(4) 0.038(4) 0.012(3) -0.006(4) -0.002(3)
C11 0.057(4) 0.040(4) 0.046(4) 0.016(3) 0.003(4) -0.005(3)
C21 0.048(4) 0.034(4) 0.061(5) 0.022(3) 0.003(4) -0.007(3)
C31 0.039(4) 0.038(4) 0.043(4) 0.017(3) -0.003(3) -0.006(3)
C41 0.049(4) 0.041(4) 0.034(4) 0.014(3) 0.000(3) -0.011(3)
C51 0.046(4) 0.032(3) 0.041(4) 0.013(3) -0.001(3) -0.007(3)
C61 0.047(4) 0.038(4) 0.053(4) 0.024(3) -0.004(3) -0.010(3)
O11 0.047(3) 0.041(3) 0.045(3) 0.018(2) -0.009(2) -0.012(2)
C71 0.053(4) 0.043(4) 0.046(4) 0.015(3) -0.005(3) -0.018(3)
C81 0.057(4) 0.035(4) 0.047(4) 0.012(3) -0.006(4) -0.011(3)
C91 0.064(5) 0.051(4) 0.055(5) 0.020(4) -0.011(4) -0.016(4)
C101 0.069(5) 0.047(4) 0.054(5) 0.011(4) -0.004(4) -0.009(4)
C01 0.048(4) 0.041(4) 0.055(4) 0.025(3) -0.001(3) -0.004(3)
C12 0.038(4) 0.042(4) 0.052(4) 0.021(3) -0.010(3) -0.013(3)
C22 0.038(4) 0.034(4) 0.053(4) 0.020(3) -0.016(3) -0.010(3)
C32 0.053(4) 0.042(4) 0.043(4) 0.020(3) 0.000(3) -0.003(3)
C42 0.062(5) 0.040(4) 0.054(4) 0.026(3) -0.012(4) -0.007(3)
C52 0.060(5) 0.037(4) 0.067(5) 0.028(4) -0.005(4) 0.001(3)
C62 0.039(4) 0.051(4) 0.053(4) 0.021(4) -0.013(3) -0.005(3)
O12 0.050(3) 0.042(3) 0.067(3) 0.027(2) 0.004(3) -0.006(2)
C72 0.079(6) 0.062(6) 0.065(6) -0.009(5) 0.010(5) -0.022(5)
C82 0.097(5) 0.176(8) 0.079(5) 0.012(5) 0.012(4) -0.038(5)
C92 0.097(5) 0.176(8) 0.079(5) 0.012(5) 0.012(4) -0.038(5)
C102 0.097(5) 0.176(8) 0.079(5) 0.012(5) 0.012(4) -0.038(5)
C02 0.050(4) 0.039(4) 0.043(4) 0.017(3) -0.006(3) -0.008(3)
C13 0.044(4) 0.042(4) 0.036(3) 0.020(3) -0.005(3) -0.012(3)
C23 0.044(4) 0.041(4) 0.040(4) 0.019(3) -0.001(3) 0.000(3)
C33 0.041(4) 0.042(4) 0.035(3) 0.014(3) -0.004(3) -0.013(3)
C43 0.048(4) 0.038(4) 0.038(4) 0.015(3) -0.010(3) -0.010(3)
C53 0.047(4) 0.035(3) 0.042(4) 0.015(3) 0.002(3) -0.003(3)
C63 0.045(4) 0.049(4) 0.039(4) 0.021(3) -0.006(3) -0.009(3)
O13 0.060(3) 0.046(3) 0.042(3) 0.013(2) -0.003(2) -0.001(2)
C73 0.072(6) 0.075(6) 0.042(4) 0.008(4) 0.011(4) -0.022(5)
C83 0.075(7) 0.110(9) 0.067(7) 0.004(6) 0.014(6) -0.023(7)
C93 0.065(10) 0.074(11) 0.064(10) 0.026(8) -0.010(8) -0.011(8)
C103 0.095(7) 0.075(6) 0.085(7) 0.040(5) 0.011(6) 0.020(5)
C89 0.075(7) 0.110(9) 0.067(7) 0.004(6) 0.014(6) -0.023(7)
C109 0.095(7) 0.075(6) 0.085(7) 0.040(5) 0.011(6) 0.020(5)
C03 0.048(4) 0.045(4) 0.047(4) 0.022(3) -0.004(3) -0.007(3)
C14 0.054(4) 0.030(3) 0.033(3) 0.014(3) -0.004(3) -0.008(3)
C24 0.042(4) 0.033(3) 0.042(4) 0.013(3) -0.005(3) -0.002(3)
C34 0.041(4) 0.025(3) 0.043(4) 0.011(3) -0.006(3) -0.004(3)
C44 0.047(4) 0.044(4) 0.040(4) 0.021(3) 0.004(3) 0.003(3)
C54 0.041(4) 0.041(4) 0.054(4) 0.023(3) -0.005(3) -0.005(3)
C64 0.052(4) 0.032(3) 0.045(4) 0.013(3) -0.008(3) -0.009(3)
O14 0.048(3) 0.038(2) 0.042(3) 0.014(2) -0.003(2) 0.000(2)
C74 0.058(4) 0.044(4) 0.047(4) 0.009(3) 0.001(4) -0.002(3)
C84 0.062(5) 0.060(5) 0.037(4) 0.009(4) -0.001(4) -0.004(4)
C94 0.071(5) 0.054(5) 0.065(5) 0.015(4) 0.008(4) -0.011(4)
C104 0.124(9) 0.061(6) 0.082(7) 0.017(5) 0.039(7) -0.010(6)
C04 0.055(4) 0.038(4) 0.043(4) 0.021(3) 0.004(3) -0.005(3)
C1G 0.051(4) 0.035(4) 0.046(4) 0.015(3) 0.001(3) 0.005(3)
C2G 0.060(5) 0.043(4) 0.053(5) 0.016(4) 0.004(4) -0.005(3)
C3G 0.061(5) 0.055(5) 0.043(4) 0.016(4) 0.009(4) -0.005(4)
C4G 0.064(5) 0.036(4) 0.041(4) 0.013(3) -0.002(4) -0.001(3)
C5G 0.053(4) 0.049(4) 0.040(4) 0.014(3) 0.004(3) -0.001(3)
C6G 0.057(4) 0.042(4) 0.042(4) 0.019(3) 0.005(3) -0.004(3)
C1H 0.060(4) 0.044(4) 0.039(4) 0.013(3) 0.006(3) 0.003(3)
C2H 0.082(6) 0.041(4) 0.048(4) 0.019(4) 0.006(4) 0.002(4)
C3H 0.072(5) 0.055(5) 0.047(4) 0.018(4) 0.002(4) -0.007(4)
C4H 0.066(5) 0.050(5) 0.046(4) 0.013(4) 0.002(4) -0.006(4)
C5H 0.066(5) 0.044(4) 0.048(4) 0.009(4) 0.004(4) -0.005(4)
C6H 0.063(5) 0.046(4) 0.047(4) 0.014(4) 0.005(4) -0.004(4)
C1I 0.090(6) 0.050(5) 0.045(4) 0.014(4) 0.011(4) 0.002(4)
C2I 0.079(6) 0.044(5) 0.058(5) 0.007(4) 0.010(4) 0.000(4)
C3I 0.094(7) 0.050(5) 0.062(5) 0.012(4) 0.011(5) -0.012(5)
C4I 0.084(6) 0.046(5) 0.054(5) 0.014(4) 0.014(4) 0.006(4)
C5I 0.085(6) 0.056(5) 0.056(5) 0.019(4) 0.025(5) 0.003(5)
C6I 0.092(7) 0.055(5) 0.053(5) 0.022(4) 0.013(5) 0.000(5)
C1J 0.078(6) 0.053(5) 0.061(5) 0.026(4) 0.017(5) 0.009(4)
C2J 0.105(7) 0.049(5) 0.061(6) 0.022(4) 0.008(5) -0.007(5)
C3J 0.108(8) 0.061(5) 0.063(6) 0.034(4) 0.024(5) 0.013(5)
C4J 0.088(7) 0.074(6) 0.085(7) 0.041(6) 0.026(6) 0.028(5)
C5J 0.089(7) 0.096(7) 0.059(6) 0.037(5) 0.030(5) 0.021(6)
C6J 0.098(7) 0.082(7) 0.062(6) 0.031(5) 0.024(5) 0.014(6)
C1K 0.076(6) 0.060(5) 0.066(6) 0.025(4) 0.014(5) 0.010(4)
C2K 0.082(6) 0.064(5) 0.069(6) 0.043(5) 0.015(5) 0.001(4)
C3K 0.078(6) 0.052(5) 0.056(5) 0.022(4) 0.012(4) 0.012(4)
C4K 0.057(5) 0.055(5) 0.066(5) 0.034(4) 0.005(4) 0.004(4)
C5K 0.069(6) 0.091(7) 0.068(6) 0.032(5) -0.001(5) -0.021(5)
C6K 0.076(6) 0.097(7) 0.057(6) 0.038(5) 0.003(5) -0.008(5)
C1L 0.051(4) 0.052(5) 0.063(5) 0.018(4) 0.005(4) -0.004(4)
C2L 0.228(15) 0.054(6) 0.078(7) 0.023(5) 0.052(9) -0.028(8)
C3L 0.299(19) 0.043(5) 0.054(6) 0.016(5) 0.047(9) -0.030(8)
C4L 0.059(5) 0.057(5) 0.070(6) 0.032(4) -0.013(4) -0.007(4)
C5L 0.117(9) 0.043(5) 0.165(12) 0.028(6) 0.083(9) 0.008(5)
C6L 0.148(11) 0.055(6) 0.149(12) 0.036(7) 0.096(10) 0.006(6)
C15 0.051(4) 0.038(4) 0.035(4) 0.010(3) 0.006(3) 0.002(3)
C25 0.053(4) 0.038(4) 0.047(4) 0.026(3) 0.000(3) 0.000(3)
C35 0.048(4) 0.032(3) 0.039(4) 0.015(3) 0.004(3) 0.002(3)
C45 0.050(4) 0.036(4) 0.038(4) 0.011(3) 0.003(3) 0.004(3)
C55 0.056(4) 0.026(3) 0.053(4) 0.016(3) 0.006(4) 0.004(3)
C65 0.054(4) 0.030(3) 0.046(4) 0.018(3) 0.006(3) -0.002(3)
O15 0.055(3) 0.027(2) 0.037(2) 0.0108(19) 0.002(2) 0.0050(19)
C75 0.061(4) 0.036(4) 0.041(4) 0.011(3) 0.005(3) 0.005(3)
C85 0.058(4) 0.042(4) 0.049(4) 0.018(3) 0.004(4) 0.006(3)
C95 0.059(4) 0.045(4) 0.041(4) 0.010(3) 0.002(3) 0.006(3)
C105 0.064(5) 0.039(4) 0.045(4) 0.009(3) 0.004(4) 0.003(3)
C05 0.055(4) 0.040(4) 0.044(4) 0.020(3) 0.000(3) 0.003(3)
C16 0.058(4) 0.044(4) 0.033(3) 0.019(3) -0.002(3) -0.003(3)
C26 0.057(4) 0.035(4) 0.046(4) 0.010(3) -0.003(4) -0.002(3)
C36 0.066(5) 0.045(4) 0.050(4) 0.027(3) -0.007(4) 0.005(4)
C46 0.077(5) 0.036(4) 0.062(5) 0.031(4) 0.009(4) 0.012(4)
C56 0.054(4) 0.035(4) 0.056(4) 0.019(3) 0.001(4) -0.001(3)
C66 0.049(4) 0.037(4) 0.043(4) 0.019(3) 0.001(3) 0.002(3)
O16 0.073(4) 0.039(3) 0.058(3) 0.009(3) -0.014(3) 0.006(3)
C76 0.077(7) 0.133(10) 0.064(7) -0.041(7) -0.012(6) 0.008(7)
C86 0.108(6) 0.180(9) 0.052(4) 0.014(5) -0.006(4) -0.067(6)
C96 0.108(6) 0.180(9) 0.052(4) 0.014(5) -0.006(4) -0.067(6)
C106 0.133(12) 0.166(15) 0.151(15) -0.061(11) 0.042(11) -0.064(11)
C06 0.059(5) 0.057(5) 0.061(5) 0.030(4) -0.013(4) 0.000(4)
C17 0.056(5) 0.030(4) 0.080(6) 0.020(4) -0.024(5) -0.004(3)
C27 0.051(5) 0.053(5) 0.086(6) 0.040(5) -0.011(5) -0.002(4)
C37 0.043(4) 0.040(4) 0.089(6) 0.024(4) -0.020(4) 0.002(3)
C47 0.043(4) 0.058(5) 0.071(6) 0.020(4) -0.014(4) -0.002(4)
C57 0.046(4) 0.039(4) 0.087(7) 0.008(4) -0.013(4) -0.004(3)
C67 0.045(4) 0.054(5) 0.083(6) 0.027(4) -0.010(4) -0.002(4)
O17 0.061(3) 0.040(3) 0.093(5) 0.010(3) -0.016(3) 0.000(3)
C77 0.093(8) 0.103(9) 0.142(12) -0.020(8) -0.072(9) 0.009(7)
C87 0.108(7) 0.353(16) 0.166(11) 0.100(11) -0.031(7) -0.045(9)
C97 0.108(7) 0.353(16) 0.166(11) 0.100(11) -0.031(7) -0.045(9)
C107 0.108(7) 0.353(16) 0.166(11) 0.100(11) -0.031(7) -0.045(9)
C07 0.050(5) 0.043(5) 0.115(8) 0.020(5) -0.007(5) -0.014(4)
C18 0.045(4) 0.043(4) 0.092(7) 0.020(4) 0.010(5) -0.006(3)
C28 0.057(5) 0.026(4) 0.073(6) 0.009(3) 0.008(4) -0.012(3)
C38 0.049(4) 0.034(4) 0.062(5) 0.014(3) 0.009(4) -0.006(3)
C48 0.067(5) 0.035(4) 0.087(7) 0.010(4) 0.024(5) -0.015(4)
C58 0.090(7) 0.042(5) 0.082(7) 0.008(4) 0.033(6) -0.020(5)
C68 0.054(5) 0.038(4) 0.122(9) 0.017(5) 0.024(6) -0.005(4)
O18 0.061(3) 0.040(3) 0.065(3) 0.019(3) 0.003(3) -0.004(2)
C78 0.054(5) 0.051(5) 0.063(5) 0.014(4) 0.008(4) 0.000(4)
C88 0.062(5) 0.053(5) 0.061(5) 0.018(4) -0.007(4) 0.000(4)
C98 0.062(5) 0.066(5) 0.048(5) 0.012(4) 0.001(4) -0.007(4)
C108 0.091(7) 0.060(6) 0.075(6) 0.013(5) 0.009(5) -0.006(5)
C08 0.058(4) 0.036(4) 0.056(5) 0.018(3) -0.002(4) -0.006(3)
O1M 0.129(7) 0.137(8) 0.113(7) 0.064(6) -0.060(6) -0.005(6)
O2M 0.103(6) 0.091(6) 0.189(10) 0.086(6) 0.017(6) 0.025(5)
C1M 0.062(5) 0.054(5) 0.082(7) 0.027(5) 0.005(5) 0.004(4)
C2M 0.069(6) 0.049(5) 0.074(6) 0.003(5) 0.020(5) -0.023(4)
C3M 0.065(6) 0.109(8) 0.042(5) 0.020(5) 0.000(4) -0.034(6)
C4M 0.051(5) 0.101(8) 0.062(6) 0.039(6) -0.010(4) -0.017(5)
C5M 0.182(14) 0.063(7) 0.143(13) 0.017(7) 0.078(11) -0.031(8)
C6M 0.29(2) 0.102(12) 0.093(10) -0.027(7) 0.075(12) -0.114(15)
C7M 0.29(2) 0.102(12) 0.093(10) -0.027(7) 0.075(12) -0.114(15)
C8M 0.203(15) 0.147(12) 0.053(7) -0.006(7) -0.020(8) -0.102(12)
C9M 0.112(9) 0.075(8) 0.079(8) 0.016(6) 0.005(7) -0.031(7)
C10M 0.090(7) 0.079(7) 0.070(6) 0.035(5) -0.030(6) -0.019(6)
C11M 0.064(5) 0.053(5) 0.047(4) 0.020(4) -0.004(4) -0.006(4)
C12M 0.053(4) 0.058(5) 0.051(5) 0.021(4) 0.002(4) -0.006(4)
C13M 0.074(6) 0.068(6) 0.145(11) 0.062(7) 0.040(7) 0.012(5)
C14M 0.113(8) 0.044(5) 0.068(6) -0.012(5) 0.038(6) -0.026(5)
O1N 0.090(4) 0.069(4) 0.065(4) 0.036(3) 0.010(3) -0.017(3)
C1N 0.085(6) 0.056(5) 0.073(6) 0.035(5) -0.008(5) -0.020(5)
C2N 0.113(8) 0.053(5) 0.057(6) 0.008(5) -0.003(6) -0.011(5)
C3N 0.122(9) 0.057(6) 0.063(6) 0.013(5) -0.006(6) 0.013(6)
C4N 0.132(9) 0.063(6) 0.074(7) 0.023(5) 0.044(7) 0.014(6)
C5N 0.105(7) 0.044(5) 0.092(7) 0.020(5) 0.047(6) 0.001(5)
C6N 0.081(6) 0.040(4) 0.070(6) 0.014(4) 0.007(5) -0.001(4)
C7N 0.061(5) 0.054(5) 0.046(4) 0.012(4) -0.003(4) 0.009(4)
C8N 0.067(5) 0.067(5) 0.049(5) 0.033(4) 0.000(4) 0.005(4)
C9N 0.047(4) 0.051(4) 0.049(4) 0.026(4) 0.003(3) -0.002(3)
C10N 0.053(4) 0.065(5) 0.051(4) 0.032(4) -0.003(4) -0.006(4)
C11N 0.066(5) 0.044(4) 0.052(4) 0.027(4) -0.011(4) -0.006(4)
C12N 0.110(7) 0.051(5) 0.053(5) 0.024(4) 0.021(5) 0.003(5)
C13N 0.152(11) 0.060(6) 0.110(9) 0.028(6) 0.082(8) -0.005(6)
C14N 0.088(6) 0.043(4) 0.064(5) 0.023(4) 0.021(5) 0.001(4)

loop_
_atom_type_symbol
_atom_type_description
_atom_type_scat_dispersion_real
_atom_type_scat_dispersion_imag
_atom_type_scat_source
C C 0.0181 0.0091 'International Tables Vol C Tables 4.2.6.8 and 6.1.1.4'
H H 0.0000 0.0000 'International Tables Vol C Tables 4.2.6.8 and 6.1.1.4'
O O 0.0492 0.0322 'International Tables Vol C Tables 4.2.6.8 and 6.1.1.4'

loop_
_geom_angle_atom_site_label_1
_geom_angle_atom_site_label_2
_geom_angle_atom_site_label_3
_geom_angle
_geom_angle_site_symmetry_1
_geom_angle_site_symmetry_3
_geom_angle_publ_flag
C2A C1A C6A 114.8(8) . . ?
C2A C1A C11 122.7(8) . . ?
C6A C1A C11 122.4(8) . . ?
C1A C2A C3A 123.6(10) . . ?
C1A C2A H2A 118.2 . . ?
C3A C2A H2A 118.2 . . ?
C4A C3A C2A 122.3(10) . . ?
C4A C3A H3A 118.8 . . ?
C2A C3A H3A 118.8 . . ?
C5A C4A C3A 113.6(8) . . ?
C5A C4A C1B 124.1(9) . . ?
C3A C4A C1B 122.3(10) . . ?
C4A C5A C6A 124.2(10) . . ?
C4A C5A H5A 117.9 . . ?
C6A C5A H5A 117.9 . . ?
C1A C6A C5A 120.9(11) . . ?
C1A C6A H6A 119.6 . . ?
C5A C6A H6A 119.6 . . ?
C6B C1B C2B 117.3(9) . . ?
C6B C1B C4A 122.2(10) . . ?
C2B C1B C4A 119.2(10) . . ?
C1B C2B C3B 120.1(10) . . ?
C1B C2B H2B 119.9 . . ?
C3B C2B H2B 119.9 . . ?
C4B C3B C2B 120.6(9) . . ?
C4B C3B H3B 119.7 . . ?
C2B C3B H3B 119.7 . . ?
C5B C4B C3B 117.7(9) . . ?
C5B C4B C1C 124.0(11) . . ?
C3B C4B C1C 115.9(8) . . ?
C4B C5B C6B 122.4(11) . . ?
C4B C5B H5B 118.8 . . ?
C6B C5B H5B 118.8 . . ?
C1B C6B C5B 121.6(10) . . ?
C1B C6B H6B 119.2 . . ?
C5B C6B H6B 119.2 . . ?
C6C C1C C2C 117.9(8) . . ?
C6C C1C C4B 118.3(9) . . ?
C2C C1C C4B 122.0(9) . . ?
C3C C2C C1C 119.7(9) . . ?
C3C C2C H2C 120.2 . . ?
C1C C2C H2C 120.2 . . ?
C2C C3C C4C 122.3(8) . . ?
C2C C3C H3C 118.9 . . ?
C4C C3C H3C 118.9 . . ?
C5C C4C C3C 115.0(9) . . ?
C5C C4C C1D 119.9(8) . . ?
C3C C4C C1D 121.2(8) . . ?
C6C C5C C4C 121.8(9) . . ?
C6C C5C H5C 119.1 . . ?
C4C C5C H5C 119.1 . . ?
C1C C6C C5C 119.9(8) . . ?
C1C C6C H6C 120.1 . . ?
C5C C6C H6C 120.1 . . ?
C2D C1D C6D 116.5(10) . . ?
C2D C1D C4C 117.6(8) . . ?
C6D C1D C4C 121.6(9) . . ?
C3D C2D C1D 120.3(8) . . ?
C3D C2D H2D 119.9 . . ?
C1D C2D H2D 119.9 . . ?
C2D C3D C4D 120.8(9) . . ?
C2D C3D H3D 119.6 . . ?
C4D C3D H3D 119.6 . . ?
C5D C4D C3D 116.6(9) . . ?
C5D C4D C1E 122.2(8) . . ?
C3D C4D C1E 117.8(8) . . ?
C6D C5D C4D 121.6(9) . . ?
C6D C5D H5D 119.2 . . ?
C4D C5D H5D 119.2 . . ?
C5D C6D C1D 119.9(9) . . ?
C5D C6D H6D 120.1 . . ?
C1D C6D H6D 120.1 . . ?
C2E C1E C6E 117.6(7) . . ?
C2E C1E C4D 120.0(8) . . ?
C6E C1E C4D 120.1(7) . . ?
C1E C2E C3E 121.8(8) . . ?
C1E C2E H2E 119.1 . . ?
C3E C2E H2E 119.1 . . ?
C2E C3E C4E 120.9(7) . . ?
C2E C3E H3E 119.6 . . ?
C4E C3E H3E 119.6 . . ?
C3E C4E C5E 116.8(7) . . ?
C3E C4E C1F 120.3(7) . . ?
C5E C4E C1F 122.7(8) . . ?
C6E C5E C4E 121.8(8) . . ?
C6E C5E H5E 119.1 . . ?
C4E C5E H5E 119.1 . . ?
C5E C6E C1E 120.1(7) . . ?
C5E C6E H6E 119.9 . . ?
C1E C6E H6E 119.9 . . ?
C2F C1F C6F 117.5(6) . . ?
C2F C1F C4E 122.6(7) . . ?
C6F C1F C4E 119.3(7) . . ?
C3F C2F C1F 121.7(7) . . ?
C3F C2F H2F 119.1 . . ?
C1F C2F H2F 119.1 . . ?
C2F C3F C4F 121.7(7) . . ?
C2F C3F H3F 119.2 . . ?
C4F C3F H3F 119.2 . . ?
C5F C4F C3F 116.6(6) . . ?
C5F C4F C13 122.2(7) . . ?
C3F C4F C13 121.2(6) . . ?
C4F C5F C6F 122.1(7) . . ?
C4F C5F H5F 119.0 . . ?
C6F C5F H5F 119.0 . . ?
C5F C6F C1F 120.3(7) . . ?
C5F C6F H6F 119.8 . . ?
C1F C6F H6F 119.8 . . ?
C21 C11 C61 116.2(7) . . ?
C21 C11 C1A 122.2(7) . . ?
C61 C11 C1A 121.1(7) . . ?
C31 C21 C11 122.9(7) . . ?
C31 C21 H21 118.5 . . ?
C11 C21 H21 118.5 . . ?
C21 C31 C41 118.0(6) . . ?
C21 C31 C01 121.0(7) . . ?
C41 C31 C01 121.0(6) . . ?
C51 C41 O11 119.2(7) . . ?
C51 C41 C31 120.9(6) . . ?
O11 C41 C31 119.9(6) . . ?
C61 C51 C41 118.1(7) . . ?
C61 C51 C04 120.4(6) . . ?
C41 C51 C04 121.5(6) . . ?
C51 C61 C11 123.1(7) . . ?
C51 C61 H61 118.5 . . ?
C11 C61 H61 118.5 . . ?
C41 O11 C71 110.7(6) . . ?
O11 C71 C81 107.7(6) . . ?
O11 C71 H71A 110.2 . . ?
C81 C71 H71A 110.2 . . ?
O11 C71 H71B 110.2 . . ?
C81 C71 H71B 110.2 . . ?
H71A C71 H71B 108.5 . . ?
C71 C81 C91 111.2(7) . . ?
C71 C81 H81A 109.4 . . ?
C91 C81 H81A 109.4 . . ?
C71 C81 H81B 109.4 . . ?
C91 C81 H81B 109.4 . . ?
H81A C81 H81B 108.0 . . ?
C101 C91 C81 111.7(7) . . ?
C101 C91 H91A 109.3 . . ?
C81 C91 H91A 109.3 . . ?
C101 C91 H91B 109.3 . . ?
C81 C91 H91B 109.3 . . ?
H91A C91 H91B 107.9 . . ?
C91 C101 H10A 109.5 . . ?
C91 C101 H10B 109.5 . . ?
H10A C101 H10B 109.5 . . ?
C91 C101 H10C 109.5 . . ?
H10A C101 H10C 109.5 . . ?
H10B C101 H10C 109.5 . . ?
C12 C01 C31 111.7(5) . . ?
C12 C01 H01A 109.3 . . ?
C31 C01 H01A 109.3 . . ?
C12 C01 H01B 109.3 . . ?
C31 C01 H01B 109.3 . . ?
H01A C01 H01B 107.9 . . ?
C22 C12 C62 118.3(6) . . ?
C22 C12 C01 122.5(7) . . ?
C62 C12 C01 119.0(7) . . ?
O12 C22 C12 120.3(6) . . ?
O12 C22 C32 117.3(7) . . ?
C12 C22 C32 122.2(7) . . ?
C22 C32 C42 116.7(7) . . ?
C22 C32 C02 121.8(7) . . ?
C42 C32 C02 121.5(7) . . ?
C52 C42 C32 121.6(7) . . ?
C52 C42 H42 119.2 . . ?
C32 C42 H42 119.2 . . ?
C42 C52 C62 120.4(7) . . ?
C42 C52 H52 119.8 . . ?
C62 C52 H52 119.8 . . ?
C52 C62 C12 120.6(8) . . ?
C52 C62 H62 119.7 . . ?
C12 C62 H62 119.7 . . ?
C22 O12 C72 117.5(6) . . ?
O12 C72 C82 115.7(8) . . ?
O12 C72 H72A 108.4 . . ?
C82 C72 H72A 108.4 . . ?
O12 C72 H72B 108.4 . . ?
C82 C72 H72B 108.4 . . ?
H72A C72 H72B 107.4 . . ?
C72 C82 C92 105.3(10) . . ?
C72 C82 H82A 110.7 . . ?
C92 C82 H82A 110.7 . . ?
C72 C82 H82B 110.7 . . ?
C92 C82 H82B 110.7 . . ?
H82A C82 H82B 108.8 . . ?
C102 C92 C82 109.1(12) . . ?
C102 C92 H92A 109.9 . . ?
C82 C92 H92A 109.9 . . ?
C102 C92 H92B 109.9 . . ?
C82 C92 H92B 109.9 . . ?
H92A C92 H92B 108.3 . . ?
C92 C102 H10D 109.5 . . ?
C92 C102 H10E 109.5 . . ?
H10D C102 H10E 109.5 . . ?
C92 C102 H10F 109.5 . . ?
H10D C102 H10F 109.5 . . ?
H10E C102 H10F 109.5 . . ?
C32 C02 C33 112.2(6) . . ?
C32 C02 H02A 109.2 . . ?
C33 C02 H02A 109.2 . . ?
C32 C02 H02B 109.2 . . ?
C33 C02 H02B 109.2 . . ?
H02A C02 H02B 107.9 . . ?
C63 C13 C23 117.9(6) . . ?
C63 C13 C4F 121.6(6) . . ?
C23 C13 C4F 120.3(7) . . ?
C33 C23 C13 121.6(7) . . ?
C33 C23 H23 119.2 . . ?
C13 C23 H23 119.2 . . ?
C43 C33 C23 119.5(6) . . ?
C43 C33 C02 122.2(6) . . ?
C23 C33 C02 118.2(7) . . ?
C33 C43 O13 122.0(6) . . ?
C33 C43 C53 121.5(6) . . ?
O13 C43 C53 116.5(6) . . ?
C43 C53 C63 117.3(6) . . ?
C43 C53 C03 123.8(6) . . ?
C63 C53 C03 118.9(6) . . ?
C13 C63 C53 121.4(6) . . ?
C13 C63 H63 119.3 . . ?
C53 C63 H63 119.3 . . ?
C43 O13 C73 111.7(6) . . ?
O13 C73 C83 109.9(8) . . ?
O13 C73 H73A 109.6 . . ?
C83 C73 H73A 114.9 . . ?
O13 C73 H73B 108.8 . . ?
C83 C73 H73B 105.7 . . ?
H73A C73 H73B 107.8 . . ?
C93 C83 C73 116.2(11) . . ?
C93 C83 H83A 113.6 . . ?
C73 C83 H83A 104.0 . . ?
C93 C83 H83B 106.4 . . ?
C73 C83 H83B 108.5 . . ?
H83A C83 H83B 107.8 . . ?
C83 C93 C103 118.9(14) . . ?
C83 C93 H93A 110.9 . . ?
C103 C93 H93A 110.0 . . ?
C83 C93 H93B 105.5 . . ?
C103 C93 H93B 104.0 . . ?
H93A C93 H93B 106.5 . . ?
C93 C103 H100 109.8 . . ?
C93 C103 H101 112.4 . . ?
H100 C103 H101 109.5 . . ?
C93 C103 H102 106.1 . . ?
H100 C103 H102 109.5 . . ?
H101 C103 H102 109.5 . . ?
H99A C99 H99B 106.5 . . ?
C14 C03 C53 111.9(6) . . ?
C14 C03 H03A 109.2 . . ?
C53 C03 H03A 109.2 . . ?
C14 C03 H03B 109.2 . . ?
C53 C03 H03B 109.2 . . ?
H03A C03 H03B 107.9 . . ?
C64 C14 C24 117.2(7) . . ?
C64 C14 C03 121.0(6) . . ?
C24 C14 C03 121.7(6) . . ?
O14 C24 C34 119.3(6) . . ?
O14 C24 C14 118.4(6) . . ?
C34 C24 C14 122.3(6) . . ?
C24 C34 C44 119.0(6) . . ?
C24 C34 C04 121.1(6) . . ?
C44 C34 C04 119.9(7) . . ?
C34 C44 C54 119.5(7) . . ?
C34 C44 H44 120.3 . . ?
C54 C44 H44 120.3 . . ?
C64 C54 C44 119.8(7) . . ?
C64 C54 H54 120.1 . . ?
C44 C54 H54 120.1 . . ?
C14 C64 C54 122.1(6) . . ?
C14 C64 H64 119.0 . . ?
C54 C64 H64 119.0 . . ?
C24 O14 C74 112.9(5) . . ?
O14 C74 C84 109.3(7) . . ?
O14 C74 H74A 109.8 . . ?
C84 C74 H74A 109.8 . . ?
O14 C74 H74B 109.8 . . ?
C84 C74 H74B 109.8 . . ?
H74A C74 H74B 108.3 . . ?
C74 C84 C94 113.6(8) . . ?
C74 C84 H84A 108.8 . . ?
C94 C84 H84A 108.8 . . ?
C74 C84 H84B 108.8 . . ?
C94 C84 H84B 108.8 . . ?
H84A C84 H84B 107.7 . . ?
C104 C94 C84 115.2(8) . . ?
C104 C94 H94A 108.5 . . ?
C84 C94 H94A 108.5 . . ?
C104 C94 H94B 108.5 . . ?
C84 C94 H94B 108.5 . . ?
H94A C94 H94B 107.5 . . ?
C94 C104 H10J 109.5 . . ?
C94 C104 H10K 109.5 . . ?
H10J C104 H10K 109.5 . . ?
C94 C104 H10L 109.5 . . ?
H10J C104 H10L 109.5 . . ?
H10K C104 H10L 109.5 . . ?
C34 C04 C51 109.8(5) . . ?
C34 C04 H04A 109.7 . . ?
C51 C04 H04A 109.7 . . ?
C34 C04 H04B 109.7 . . ?
C51 C04 H04B 109.7 . . ?
H04A C04 H04B 108.2 . . ?
C2G C1G C6G 118.1(7) . . ?
C2G C1G C15 121.2(6) . . ?
C6G C1G C15 120.6(7) . . ?
C1G C2G C3G 122.0(7) . . ?
C1G C2G H2G 119.0 . . ?
C3G C2G H2G 119.0 . . ?
C2G C3G C4G 119.5(8) . . ?
C2G C3G H3G 120.3 . . ?
C4G C3G H3G 120.3 . . ?
C5G C4G C3G 118.8(7) . . ?
C5G C4G C1H 121.9(7) . . ?
C3G C4G C1H 119.1(7) . . ?
C4G C5G C6G 121.2(7) . . ?
C4G C5G H5G 119.4 . . ?
C6G C5G H5G 119.4 . . ?
C5G C6G C1G 120.3(7) . . ?
C5G C6G H6G 119.8 . . ?
C1G C6G H6G 119.8 . . ?
C2H C1H C6H 117.1(7) . . ?
C2H C1H C4G 121.5(7) . . ?
C6H C1H C4G 121.0(7) . . ?
C3H C2H C1H 122.0(8) . . ?
C3H C2H H2H 119.0 . . ?
C1H C2H H2H 119.0 . . ?
C2H C3H C4H 120.7(8) . . ?
C2H C3H H3H 119.7 . . ?
C4H C3H H3H 119.7 . . ?
C5H C4H C3H 117.1(8) . . ?
C5H C4H C1I 119.6(8) . . ?
C3H C4H C1I 121.8(8) . . ?
C4H C5H C6H 121.0(8) . . ?
C4H C5H H5H 119.5 . . ?
C6H C5H H5H 119.5 . . ?
C5H C6H C1H 121.6(8) . . ?
C5H C6H H6H 119.2 . . ?
C1H C6H H6H 119.2 . . ?
C6I C1I C2I 116.2(9) . . ?
C6I C1I C4H 119.1(7) . . ?
C2I C1I C4H 121.1(8) . . ?
C3I C2I C1I 119.5(9) . . ?
C3I C2I H2I 120.3 . . ?
C1I C2I H2I 120.3 . . ?
C2I C3I C4I 123.7(8) . . ?
C2I C3I H3I 118.2 . . ?
C4I C3I H3I 118.2 . . ?
C3I C4I C5I 114.1(9) . . ?
C3I C4I C1J 123.3(9) . . ?
C5I C4I C1J 117.8(8) . . ?
C6I C5I C4I 121.6(9) . . ?
C6I C5I H5I 119.2 . . ?
C4I C5I H5I 119.2 . . ?
C5I C6I C1I 121.8(9) . . ?
C5I C6I H6I 119.1 . . ?
C1I C6I H6I 119.1 . . ?
C6J C1J C2J 115.6(9) . . ?
C6J C1J C4I 123.3(9) . . ?
C2J C1J C4I 116.3(9) . . ?
C3J C2J C1J 120.4(9) . . ?
C3J C2J H2J 119.8 . . ?
C1J C2J H2J 119.8 . . ?
C2J C3J C4J 120.6(9) . . ?
C2J C3J H3J 119.7 . . ?
C4J C3J H3J 119.7 . . ?
C3J C4J C5J 117.5(10) . . ?
C3J C4J C1K 117.4(9) . . ?
C5J C4J C1K 122.2(10) . . ?
C6J C5J C4J 120.3(10) . . ?
C6J C5J H5J 119.9 . . ?
C4J C5J H5J 119.9 . . ?
C5J C6J C1J 120.9(10) . . ?
C5J C6J H6J 119.5 . . ?
C1J C6J H6J 119.5 . . ?
C2K C1K C6K 117.5(9) . . ?
C2K C1K C4J 124.0(9) . . ?
C6K C1K C4J 115.9(9) . . ?
C1K C2K C3K 121.4(8) . . ?
C1K C2K H2K 119.3 . . ?
C3K C2K H2K 119.3 . . ?
C2K C3K C4K 121.7(9) . . ?
C2K C3K H3K 119.2 . . ?
C4K C3K H3K 119.2 . . ?
C5K C4K C3K 116.2(8) . . ?
C5K C4K C1L 121.7(8) . . ?
C3K C4K C1L 122.1(8) . . ?
C4K C5K C6K 123.3(9) . . ?
C4K C5K H5K 118.4 . . ?
C6K C5K H5K 118.4 . . ?
C5K C6K C1K 119.4(9) . . ?
C5K C6K H6K 120.3 . . ?
C1K C6K H6K 120.3 . . ?
C2L C1L C6L 113.8(9) . . ?
C2L C1L C4K 122.2(8) . . ?
C6L C1L C4K 123.5(9) . . ?
C1L C2L C3L 122.4(10) . . ?
C1L C2L H2L 118.8 . . ?
C3L C2L H2L 118.8 . . ?
C2L C3L C4L 123.5(12) . . ?
C2L C3L H3L 118.2 . . ?
C4L C3L H3L 118.2 . . ?
C5L C4L C3L 113.9(10) . . ?
C5L C4L C17 124.1(8) . . ?
C3L C4L C17 122.0(10) . . ?
C4L C5L C6L 123.6(10) . . ?
C4L C5L H5L 118.2 . . ?
C6L C5L H5L 118.2 . . ?
C1L C6L C5L 122.2(11) . . ?
C1L C6L H6L 118.9 . . ?
C5L C6L H6L 118.9 . . ?
C25 C15 C65 117.2(6) . . ?
C25 C15 C1G 122.1(6) . . ?
C65 C15 C1G 120.4(7) . . ?
C15 C25 C35 123.5(6) . . ?
C15 C25 H25 118.3 . . ?
C35 C25 H25 118.3 . . ?
C25 C35 C45 116.9(7) . . ?
C25 C35 C05 121.2(6) . . ?
C45 C35 C05 121.8(6) . . ?
C55 C45 C35 122.2(6) . . ?
C55 C45 O15 118.9(6) . . ?
C35 C45 O15 118.9(7) . . ?
C45 C55 C65 118.9(6) . . ?
C45 C55 C08 122.2(7) . . ?
C65 C55 C08 118.9(7) . . ?
C55 C65 C15 121.1(7) . . ?
C55 C65 H65 119.4 . . ?
C15 C65 H65 119.4 . . ?
C45 O15 C75 112.2(5) . . ?
O15 C75 C85 110.2(6) . . ?
O15 C75 H75A 109.6 . . ?
C85 C75 H75A 109.6 . . ?
O15 C75 H75B 109.6 . . ?
C85 C75 H75B 109.6 . . ?
H75A C75 H75B 108.1 . . ?
C95 C85 C75 113.3(6) . . ?
C95 C85 H85A 108.9 . . ?
C75 C85 H85A 108.9 . . ?
C95 C85 H85B 108.9 . . ?
C75 C85 H85B 108.9 . . ?
H85A C85 H85B 107.7 . . ?
C85 C95 C105 112.2(6) . . ?
C85 C95 H95A 109.2 . . ?
C105 C95 H95A 109.2 . . ?
C85 C95 H95B 109.2 . . ?
C105 C95 H95B 109.2 . . ?
H95A C95 H95B 107.9 . . ?
C95 C105 H10M 109.5 . . ?
C95 C105 H10N 109.5 . . ?
H10M C105 H10N 109.5 . . ?
C95 C105 H10O 109.5 . . ?
H10M C105 H10O 109.5 . . ?
H10N C105 H10O 109.5 . . ?
C16 C05 C35 108.9(6) . . ?
C16 C05 H05A 109.9 . . ?
C35 C05 H05A 109.9 . . ?
C16 C05 H05B 109.9 . . ?
C35 C05 H05B 109.9 . . ?
H05A C05 H05B 108.3 . . ?
C66 C16 C26 116.6(7) . . ?
C66 C16 C05 120.9(6) . . ?
C26 C16 C05 122.5(6) . . ?
C36 C26 O16 119.6(6) . . ?
C36 C26 C16 121.8(6) . . ?
O16 C26 C16 118.5(7) . . ?
C46 C36 C26 117.9(7) . . ?
C46 C36 C06 122.2(7) . . ?
C26 C36 C06 119.9(7) . . ?
C56 C46 C36 121.1(7) . . ?
C56 C46 H46 119.4 . . ?
C36 C46 H46 119.4 . . ?
C66 C56 C46 120.1(6) . . ?
C66 C56 H56 120.0 . . ?
C46 C56 H56 120.0 . . ?
C56 C66 C16 122.0(6) . . ?
C56 C66 H66 119.0 . . ?
C16 C66 H66 119.0 . . ?
C76 O16 C26 111.4(8) . . ?
C86 C76 O16 120.7(10) . . ?
C86 C76 H76A 107.2 . . ?
O16 C76 H76A 107.2 . . ?
C86 C76 H76B 107.2 . . ?
O16 C76 H76B 107.2 . . ?
H76A C76 H76B 106.8 . . ?
C76 C86 C96 129.0(11) . . ?
C76 C86 H86A 105.0 . . ?
C96 C86 H86A 105.0 . . ?
C76 C86 H86B 105.0 . . ?
C96 C86 H86B 105.0 . . ?
H86A C86 H86B 105.9 . . ?
C86 C96 C106 118.7(12) . . ?
C86 C96 H96A 107.6 . . ?
C106 C96 H96A 107.6 . . ?
C86 C96 H96B 107.6 . . ?
C106 C96 H96B 107.6 . . ?
H96A C96 H96B 107.1 . . ?
C96 C106 H10P 109.5 . . ?
C96 C106 H10Q 109.5 . . ?
H10P C106 H10Q 109.5 . . ?
C96 C106 H10R 109.5 . . ?
H10P C106 H10R 109.5 . . ?
H10Q C106 H10R 109.5 . . ?
C37 C06 C36 106.6(7) . . ?
C37 C06 H06A 110.4 . . ?
C36 C06 H06A 110.4 . . ?
C37 C06 H06B 110.4 . . ?
C36 C06 H06B 110.4 . . ?
H06A C06 H06B 108.6 . . ?
C27 C17 C67 118.2(8) . . ?
C27 C17 C4L 122.1(7) . . ?
C67 C17 C4L 119.7(9) . . ?
C17 C27 C37 125.0(8) . . ?
C17 C27 H27 117.5 . . ?
C37 C27 H27 117.5 . . ?
C27 C37 C47 116.3(9) . . ?
C27 C37 C06 122.3(7) . . ?
C47 C37 C06 121.2(8) . . ?
O17 C47 C57 118.1(8) . . ?
O17 C47 C37 121.0(9) . . ?
C57 C47 C37 120.8(8) . . ?
C47 C57 C67 120.6(8) . . ?
C47 C57 C07 124.1(8) . . ?
C67 C57 C07 115.2(10) . . ?
C57 C67 C17 118.5(10) . . ?
C57 C67 H67 120.8 . . ?
C17 C67 H67 120.8 . . ?
C47 O17 C77 112.8(7) . . ?
C87 C77 O17 107.7(15) . . ?
C87 C77 H77A 110.2 . . ?
O17 C77 H77A 110.2 . . ?
C87 C77 H77B 110.2 . . ?
O17 C77 H77B 110.2 . . ?
H77A C77 H77B 108.5 . . ?
C97 C87 C77 119.4(19) . . ?
C97 C87 H87A 107.5 . . ?
C77 C87 H87A 107.5 . . ?
C97 C87 H87B 107.5 . . ?
C77 C87 H87B 107.5 . . ?
H87A C87 H87B 107.0 . . ?
C87 C97 C107 113.5(18) . . ?
C87 C97 H97A 108.9 . . ?
C107 C97 H97A 108.9 . . ?
C87 C97 H97B 108.9 . . ?
C107 C97 H97B 108.9 . . ?
H97A C97 H97B 107.7 . . ?
C97 C107 H10S 109.5 . . ?
C97 C107 H10T 109.5 . . ?
H10S C107 H10T 109.5 . . ?
C97 C107 H10U 109.5 . . ?
H10S C107 H10U 109.5 . . ?
H10T C107 H10U 109.5 . . ?
C18 C07 C57 112.4(6) . . ?
C18 C07 H07A 109.1 . . ?
C57 C07 H07A 109.1 . . ?
C18 C07 H07B 109.1 . . ?
C57 C07 H07B 109.1 . . ?
H07A C07 H07B 107.9 . . ?
C28 C18 C68 120.0(10) . . ?
C28 C18 C07 121.7(10) . . ?
C68 C18 C07 118.3(8) . . ?
C18 C28 O18 118.4(9) . . ?
C18 C28 C38 119.8(9) . . ?
O18 C28 C38 121.3(7) . . ?
C48 C38 C28 119.0(8) . . ?
C48 C38 C08 119.3(8) . . ?
C28 C38 C08 121.7(8) . . ?
C38 C48 C58 121.7(10) . . ?
C38 C48 H48 119.2 . . ?
C58 C48 H48 119.2 . . ?
C48 C58 C68 118.2(10) . . ?
C48 C58 H58 120.9 . . ?
C68 C58 H58 120.9 . . ?
C18 C68 C58 121.2(9) . . ?
C18 C68 H68 119.4 . . ?
C58 C68 H68 119.4 . . ?
C28 O18 C78 118.3(6) . . ?
O18 C78 C88 114.5(7) . . ?
O18 C78 H78A 108.6 . . ?
C88 C78 H78A 108.6 . . ?
O18 C78 H78B 108.6 . . ?
C88 C78 H78B 108.6 . . ?
H78A C78 H78B 107.6 . . ?
C78 C88 C98 110.6(7) . . ?
C78 C88 H88A 109.5 . . ?
C98 C88 H88A 109.5 . . ?
C78 C88 H88B 109.5 . . ?
C98 C88 H88B 109.5 . . ?
H88A C88 H88B 108.1 . . ?
C108 C98 C88 110.6(7) . . ?
C108 C98 H98A 109.5 . . ?
C88 C98 H98A 109.5 . . ?
C108 C98 H98B 109.5 . . ?
C88 C98 H98B 109.5 . . ?
H98A C98 H98B 108.1 . . ?
C98 C108 H10X 109.5 . . ?
C98 C108 H10Y 109.5 . . ?
H10X C108 H10Y 109.5 . . ?
C98 C108 H10Z 109.5 . . ?
H10X C108 H10Z 109.5 . . ?
H10Y C108 H10Z 109.5 . . ?
C38 C08 C55 111.1(6) . . ?
C38 C08 H08A 109.4 . . ?
C55 C08 H08A 109.4 . . ?
C38 C08 H08B 109.4 . . ?
C55 C08 H08B 109.4 . . ?
H08A C08 H08B 108.0 . . ?
C2M C1M C11M 117.5(9) . . ?
C2M C1M H1M 121.3 . . ?
C11M C1M H1M 121.3 . . ?
C3M C2M C1M 121.2(8) . . ?
C3M C2M H2M 119.4 . . ?
C1M C2M H2M 119.4 . . ?
C4M C3M C2M 120.5(8) . . ?
C4M C3M H3M 119.8 . . ?
C2M C3M H3M 119.8 . . ?
C3M C4M C12M 121.4(10) . . ?
C3M C4M H4M 119.3 . . ?
C12M C4M H4M 119.3 . . ?
C6M C5M C14M 117.3(16) . . ?
C6M C5M H5M 121.3 . . ?
C14M C5M H5M 121.3 . . ?
C7M C6M C5M 119.6(16) . . ?
C7M C6M H6M 120.2 . . ?
C5M C6M H6M 120.2 . . ?
C6M C7M C8M 122.1(19) . . ?
C6M C7M H7M 118.9 . . ?
C8M C7M H7M 118.9 . . ?
C7M C8M C9M 122.3(19) . . ?
C7M C8M H8M 118.9 . . ?
C9M C8M H8M 118.9 . . ?
C14M C9M C8M 116.5(12) . . ?
C14M C9M C10M 123.3(10) . . ?
C8M C9M C10M 120.1(14) . . ?
O1M C10M C9M 121.4(10) . . ?
O1M C10M C11M 120.9(10) . . ?
C9M C10M C11M 117.7(10) . . ?
C12M C11M C1M 120.8(8) . . ?
C12M C11M C10M 121.1(8) . . ?
C1M C11M C10M 118.1(9) . . ?
C11M C12M C4M 118.6(8) . . ?
C11M C12M C13M 120.6(8) . . ?
C4M C12M C13M 120.7(10) . . ?
O2M C13M C12M 121.3(12) . . ?
O2M C13M C14M 121.9(11) . . ?
C12M C13M C14M 116.7(10) . . ?
C9M C14M C5M 122.0(12) . . ?
C9M C14M C13M 120.4(9) . . ?
C5M C14M C13M 117.6(13) . . ?
O2NN O2N C13N 69.8(13) . . ?
O2N O2NN C13N 64.2(13) . . ?
C2N C1N C11N 118.9(9) . . ?
C2N C1N H1N 120.6 . . ?
C11N C1N H1N 120.6 . . ?
C3N C2N C1N 122.2(9) . . ?
C3N C2N H2N 118.9 . . ?
C1N C2N H2N 118.9 . . ?
C2N C3N C4N 119.5(10) . . ?
C2N C3N H3N 120.2 . . ?
C4N C3N H3N 120.2 . . ?
C3N C4N C12N 119.2(10) . . ?
C3N C4N H4N 120.4 . . ?
C12N C4N H4N 120.4 . . ?
C6N C5N C14N 119.3(9) . . ?
C6N C5N H5N 120.4 . . ?
C14N C5N H5N 120.4 . . ?
C5N C6N C7N 121.4(8) . . ?
C5N C6N H6N 119.3 . . ?
C7N C6N H6N 119.3 . . ?
C8N C7N C6N 119.1(8) . . ?
C8N C7N H7N 120.4 . . ?
C6N C7N H7N 120.4 . . ?
C7N C8N C9N 120.6(8) . . ?
C7N C8N H8N 119.7 . . ?
C9N C8N H8N 119.7 . . ?
C14N C9N C8N 120.2(7) . . ?
C14N C9N C10N 120.5(7) . . ?
C8N C9N C10N 119.3(7) . . ?
O1N C10N C11N 122.7(7) . . ?
O1N C10N C9N 120.4(8) . . ?
C11N C10N C9N 116.9(7) . . ?
C12N C11N C1N 119.4(8) . . ?
C12N C11N C10N 121.9(7) . . ?
C1N C11N C10N 118.7(8) . . ?
C11N C12N C4N 120.6(9) . . ?
C11N C12N C13N 119.7(8) . . ?
C4N C12N C13N 119.6(9) . . ?
O2N C13N O2NN 46.0(8) . . ?
O2N C13N C14N 119.5(10) . . ?
O2NN C13N C14N 119.3(12) . . ?
O2N C13N C12N 119.9(10) . . ?
O2NN C13N C12N 110.7(12) . . ?
C14N C13N C12N 119.1(8) . . ?
C9N C14N C5N 119.3(8) . . ?
C9N C14N C13N 121.3(8) . . ?
C5N C14N C13N 119.3(8) . . ?
C1P O1P H1P 109.2 . . ?
O1P C1P H1P1 105.3 . . ?
O1P C1P H1P2 115.8 . . ?
H1P1 C1P H1P2 109.5 . . ?
O1P C1P H1P3 107.1 . . ?
H1P1 C1P H1P3 109.5 . . ?
H1P2 C1P H1P3 109.4 . . ?
C2P O2P H2P 105.1 . . ?
O2P C2P H2P1 107.2 . . ?
O2P C2P H2P2 113.9 . . ?
H2P1 C2P H2P2 109.4 . . ?
O2P C2P H2P3 107.3 . . ?
H2P1 C2P H2P3 109.5 . . ?
H2P2 C2P H2P3 109.5 . . ?
C3P O3P H3P 107.3 . . ?
O3P C3P H3P1 110.5 . . ?
O3P C3P H3P2 108.2 . . ?
H3P1 C3P H3P2 109.4 . . ?
O3P C3P H3P3 109.7 . . ?
H3P1 C3P H3P3 109.5 . . ?
H3P2 C3P H3P3 109.4 . . ?
C4P O4P H4P 107.8 . . ?
O4P C4P H4P1 108.6 . . ?
O4P C4P H4P2 109.8 . . ?
H4P1 C4P H4P2 109.4 . . ?
O4P C4P H4P3 110.0 . . ?
H4P1 C4P H4P3 109.5 . . ?
H4P2 C4P H4P3 109.5 . . ?
C5P O5P H5P 110.4 . . ?
O5P C5P H5P1 110.0 . . ?
O5P C5P H5P2 108.5 . . ?
H5P1 C5P H5P2 109.5 . . ?
O5P C5P H5P3 109.9 . . ?
H5P1 C5P H5P3 109.5 . . ?
H5P2 C5P H5P3 109.5 . . ?
C6P O6P H6P 111.3 . . ?
O6P C6P H6P1 107.8 . . ?
O6P C6P H6P2 109.7 . . ?
H6P1 C6P H6P2 109.5 . . ?
O6P C6P H6P3 110.9 . . ?
H6P1 C6P H6P3 109.5 . . ?
H6P2 C6P H6P3 109.5 . . ?
C7P O7P H7P 108.7 . . ?
O7P C7P H7P1 103.4 . . ?
O7P C7P H7P2 106.9 . . ?
H7P1 C7P H7P2 109.5 . . ?
O7P C7P H7P3 117.8 . . ?
H7P1 C7P H7P3 109.5 . . ?
H7P2 C7P H7P3 109.5 . . ?
C8P O8P H8P 110.9 . . ?
O8P C8P H8P1 125.1 . . ?
O8P C8P H8P2 88.3 . . ?
H8P1 C8P H8P2 109.5 . . ?
O8P C8P H8P3 112.3 . . ?
H8P1 C8P H8P3 109.4 . . ?
H8P2 C8P H8P3 109.5 . . ?
C9P O9P H9P 110.9 . . ?
O9P C9P H9P1 103.5 . . ?
O9P C9P H9P2 110.3 . . ?
H9P1 C9P H9P2 109.5 . . ?
O9P C9P H9P3 114.5 . . ?
H9P1 C9P H9P3 109.5 . . ?
H9P2 C9P H9P3 109.5 . . ?

loop_
_geom_bond_atom_site_label_1
_geom_bond_atom_site_label_2
_geom_bond_distance
_geom_bond_site_symmetry_2
_geom_bond_publ_flag
C1A C2A 1.354(12) . ?
C1A C6A 1.368(13) . ?
C1A C11 1.485(11) . ?
C2A C3A 1.368(14) . ?
C2A H2A 0.9500 . ?
C3A C4A 1.363(13) . ?
C3A H3A 0.9500 . ?
C4A C5A 1.362(13) . ?
C4A C1B 1.489(12) . ?
C5A C6A 1.378(13) . ?
C5A H5A 0.9500 . ?
C6A H6A 0.9500 . ?
C1B C6B 1.363(15) . ?
C1B C2B 1.405(13) . ?
C2B C3B 1.417(12) . ?
C2B H2B 0.9500 . ?
C3B C4B 1.396(14) . ?
C3B H3B 0.9500 . ?
C4B C5B 1.338(13) . ?
C4B C1C 1.505(12) . ?
C5B C6B 1.401(13) . ?
C5B H5B 0.9500 . ?
C6B H6B 0.9500 . ?
C1C C6C 1.389(14) . ?
C1C C2C 1.406(11) . ?
C2C C3C 1.374(11) . ?
C2C H2C 0.9500 . ?
C3C C4C 1.407(12) . ?
C3C H3C 0.9500 . ?
C4C C5C 1.399(12) . ?
C4C C1D 1.511(13) . ?
C5C C6C 1.394(13) . ?
C5C H5C 0.9500 . ?
C6C H6C 0.9500 . ?
C1D C2D 1.378(12) . ?
C1D C6D 1.408(12) . ?
C2D C3D 1.371(12) . ?
C2D H2D 0.9500 . ?
C3D C4D 1.385(12) . ?
C3D H3D 0.9500 . ?
C4D C5D 1.371(13) . ?
C4D C1E 1.522(12) . ?
C5D C6D 1.356(13) . ?
C5D H5D 0.9500 . ?
C6D H6D 0.9500 . ?
C1E C2E 1.388(11) . ?
C1E C6E 1.407(12) . ?
C2E C3E 1.396(11) . ?
C2E H2E 0.9500 . ?
C3E C4E 1.398(11) . ?
C3E H3E 0.9500 . ?
C4E C5E 1.406(10) . ?
C4E C1F 1.481(10) . ?
C5E C6E 1.397(11) . ?
C5E H5E 0.9500 . ?
C6E H6E 0.9500 . ?
C1F C2F 1.382(11) . ?
C1F C6F 1.408(10) . ?
C2F C3F 1.373(10) . ?
C2F H2F 0.9500 . ?
C3F C4F 1.411(10) . ?
C3F H3F 0.9500 . ?
C4F C5F 1.384(10) . ?
C4F C13 1.481(9) . ?
C5F C6F 1.395(10) . ?
C5F H5F 0.9500 . ?
C6F H6F 0.9500 . ?
C11 C21 1.393(11) . ?
C11 C61 1.403(10) . ?
C21 C31 1.385(10) . ?
C21 H21 0.9500 . ?
C31 C41 1.405(10) . ?
C31 C01 1.533(10) . ?
C41 C51 1.390(10) . ?
C41 O11 1.394(8) . ?
C51 C61 1.383(10) . ?
C51 C04 1.538(10) . ?
C61 H61 0.9500 . ?
O11 C71 1.456(8) . ?
C71 C81 1.527(10) . ?
C71 H71A 0.9900 . ?
C71 H71B 0.9900 . ?
C81 C91 1.532(9) . ?
C81 H81A 0.9900 . ?
C81 H81B 0.9900 . ?
C91 C101 1.529(11) . ?
C91 H91A 0.9900 . ?
C91 H91B 0.9900 . ?
C101 H10A 0.9800 . ?
C101 H10B 0.9800 . ?
C101 H10C 0.9800 . ?
C01 C12 1.517(9) . ?
C01 H01A 0.9900 . ?
C01 H01B 0.9900 . ?
C12 C22 1.395(10) . ?
C12 C62 1.402(10) . ?
C22 O12 1.371(9) . ?
C22 C32 1.410(9) . ?
C32 C42 1.418(11) . ?
C32 C02 1.502(10) . ?
C42 C52 1.369(11) . ?
C42 H42 0.9500 . ?
C52 C62 1.386(10) . ?
C52 H52 0.9500 . ?
C62 H62 0.9500 . ?
O12 C72 1.425(9) . ?
C72 C82 1.447(16) . ?
C72 H72A 0.9900 . ?
C72 H72B 0.9900 . ?
C82 C92 1.647(16) . ?
C82 H82A 0.9900 . ?
C82 H82B 0.9900 . ?
C92 C102 1.382(17) . ?
C92 H92A 0.9900 . ?
C92 H92B 0.9900 . ?
C102 H10D 0.9800 . ?
C102 H10E 0.9800 . ?
C102 H10F 0.9800 . ?
C02 C33 1.528(9) . ?
C02 H02A 0.9900 . ?
C02 H02B 0.9900 . ?
C13 C63 1.377(10) . ?
C13 C23 1.414(9) . ?
C23 C33 1.389(9) . ?
C23 H23 0.9500 . ?
C33 C43 1.367(10) . ?
C43 O13 1.394(8) . ?
C43 C53 1.410(10) . ?
C53 C63 1.436(9) . ?
C53 C03 1.511(10) . ?
C63 H63 0.9500 . ?
O13 C73 1.428(10) . ?
C73 C83 1.502(12) . ?
C73 H73A 0.9900 . ?
C73 H73B 0.9900 . ?
C83 C93 1.297(18) . ?
C83 H83A 0.9900 . ?
C83 H83B 0.9900 . ?
C93 C103 1.653(18) . ?
C93 H93A 0.9900 . ?
C93 H93B 0.9900 . ?
C103 H100 0.9800 . ?
C103 H101 0.9800 . ?
C103 H102 0.9800 . ?
C99 H99A 0.9900 . ?
C99 H99B 0.9900 . ?
C03 C14 1.505(10) . ?
C03 H03A 0.9900 . ?
C03 H03B 0.9900 . ?
C14 C64 1.383(9) . ?
C14 C24 1.410(9) . ?
C24 O14 1.377(8) . ?
C24 C34 1.389(10) . ?
C34 C44 1.398(9) . ?
C34 C04 1.518(9) . ?
C44 C54 1.410(9) . ?
C44 H44 0.9500 . ?
C54 C64 1.386(11) . ?
C54 H54 0.9500 . ?
C64 H64 0.9500 . ?
O14 C74 1.457(9) . ?
C74 C84 1.485(10) . ?
C74 H74A 0.9900 . ?
C74 H74B 0.9900 . ?
C84 C94 1.513(11) . ?
C84 H84A 0.9900 . ?
C84 H84B 0.9900 . ?
C94 C104 1.474(12) . ?
C94 H94A 0.9900 . ?
C94 H94B 0.9900 . ?
C104 H10J 0.9800 . ?
C104 H10K 0.9800 . ?
C104 H10L 0.9800 . ?
C04 H04A 0.9900 . ?
C04 H04B 0.9900 . ?
C1G C2G 1.376(11) . ?
C1G C6G 1.402(9) . ?
C1G C15 1.496(10) . ?
C2G C3G 1.401(11) . ?
C2G H2G 0.9500 . ?
C3G C4G 1.404(10) . ?
C3G H3G 0.9500 . ?
C4G C5G 1.378(11) . ?
C4G C1H 1.499(10) . ?
C5G C6G 1.400(10) . ?
C5G H5G 0.9500 . ?
C6G H6G 0.9500 . ?
C1H C2H 1.383(11) . ?
C1H C6H 1.398(10) . ?
C2H C3H 1.381(11) . ?
C2H H2H 0.9500 . ?
C3H C4H 1.418(11) . ?
C3H H3H 0.9500 . ?
C4H C5H 1.389(12) . ?
C4H C1I 1.493(12) . ?
C5H C6H 1.390(11) . ?
C5H H5H 0.9500 . ?
C6H H6H 0.9500 . ?
C1I C6I 1.399(12) . ?
C1I C2I 1.411(11) . ?
C2I C3I 1.381(13) . ?
C2I H2I 0.9500 . ?
C3I C4I 1.384(12) . ?
C3I H3I 0.9500 . ?
C4I C5I 1.417(12) . ?
C4I C1J 1.473(13) . ?
C5I C6I 1.363(12) . ?
C5I H5I 0.9500 . ?
C6I H6I 0.9500 . ?
C1J C6J 1.399(13) . ?
C1J C2J 1.423(13) . ?
C2J C3J 1.381(13) . ?
C2J H2J 0.9500 . ?
C3J C4J 1.395(13) . ?
C3J H3J 0.9500 . ?
C4J C5J 1.397(14) . ?
C4J C1K 1.527(14) . ?
C5J C6J 1.386(14) . ?
C5J H5J 0.9500 . ?
C6J H6J 0.9500 . ?
C1K C2K 1.376(13) . ?
C1K C6K 1.430(13) . ?
C2K C3K 1.384(12) . ?
C2K H2K 0.9500 . ?
C3K C4K 1.408(11) . ?
C3K H3K 0.9500 . ?
C4K C5K 1.372(13) . ?
C4K C1L 1.477(12) . ?
C5K C6K 1.387(14) . ?
C5K H5K 0.9500 . ?
C6K H6K 0.9500 . ?
C1L C2L 1.350(14) . ?
C1L C6L 1.375(12) . ?
C2L C3L 1.366(15) . ?
C2L H2L 0.9500 . ?
C3L C4L 1.370(12) . ?
C3L H3L 0.9500 . ?
C4L C5L 1.312(14) . ?
C4L C17 1.482(13) . ?
C5L C6L 1.384(15) . ?
C5L H5L 0.9500 . ?
C6L H6L 0.9500 . ?
C15 C25 1.389(10) . ?
C15 C65 1.409(9) . ?
C25 C35 1.393(10) . ?
C25 H25 0.9500 . ?
C35 C45 1.399(9) . ?
C35 C05 1.513(10) . ?
C45 C55 1.382(11) . ?
C45 O15 1.416(8) . ?
C55 C65 1.397(10) . ?
C55 C08 1.524(9) . ?
C65 H65 0.9500 . ?
O15 C75 1.431(8) . ?
C75 C85 1.509(9) . ?
C75 H75A 0.9900 . ?
C75 H75B 0.9900 . ?
C85 C95 1.500(10) . ?
C85 H85A 0.9900 . ?
C85 H85B 0.9900 . ?
C95 C105 1.531(9) . ?
C95 H95A 0.9900 . ?
C95 H95B 0.9900 . ?
C105 H10M 0.9800 . ?
C105 H10N 0.9800 . ?
C105 H10O 0.9800 . ?
C05 C16 1.509(10) . ?
C05 H05A 0.9900 . ?
C05 H05B 0.9900 . ?
C16 C66 1.389(9) . ?
C16 C26 1.424(10) . ?
C26 C36 1.394(10) . ?
C26 O16 1.402(8) . ?
C36 C46 1.386(10) . ?
C36 C06 1.522(10) . ?
C46 C56 1.384(10) . ?
C46 H46 0.9500 . ?
C56 C66 1.371(10) . ?
C56 H56 0.9500 . ?
C66 H66 0.9500 . ?
O16 C76 1.382(12) . ?
C76 C86 1.382(11) . ?
C76 H76A 0.9900 . ?
C76 H76B 0.9900 . ?
C86 C96 1.420(11) . ?
C86 H86A 0.9900 . ?
C86 H86B 0.9900 . ?
C96 C106 1.437(13) . ?
C96 H96A 0.9900 . ?
C96 H96B 0.9900 . ?
C106 H10P 0.9800 . ?
C106 H10Q 0.9800 . ?
C106 H10R 0.9800 . ?
C06 C37 1.508(12) . ?
C06 H06A 0.9900 . ?
C06 H06B 0.9900 . ?
C17 C27 1.368(13) . ?
C17 C67 1.428(11) . ?
C27 C37 1.386(13) . ?
C27 H27 0.9500 . ?
C37 C47 1.418(11) . ?
C47 O17 1.387(11) . ?
C47 C57 1.390(14) . ?
C57 C67 1.413(12) . ?
C57 C07 1.549(12) . ?
C67 H67 0.9500 . ?
O17 C77 1.476(14) . ?
C77 C87 1.398(19) . ?
C77 H77A 0.9900 . ?
C77 H77B 0.9900 . ?
C87 C97 1.37(2) . ?
C87 H87A 0.9900 . ?
C87 H87B 0.9900 . ?
C97 C107 1.552(19) . ?
C97 H97A 0.9900 . ?
C97 H97B 0.9900 . ?
C107 H10S 0.9800 . ?
C107 H10T 0.9800 . ?
C107 H10U 0.9800 . ?
C07 C18 1.523(14) . ?
C07 H07A 0.9900 . ?
C07 H07B 0.9900 . ?
C18 C28 1.367(11) . ?
C18 C68 1.380(14) . ?
C28 O18 1.371(10) . ?
C28 C38 1.430(12) . ?
C38 C48 1.370(12) . ?
C38 C08 1.521(10) . ?
C48 C58 1.385(12) . ?
C48 H48 0.9500 . ?
C58 C68 1.403(15) . ?
C58 H58 0.9500 . ?
C68 H68 0.9500 . ?
O18 C78 1.446(9) . ?
C78 C88 1.513(10) . ?
C78 H78A 0.9900 . ?
C78 H78B 0.9900 . ?
C88 C98 1.553(11) . ?
C88 H88A 0.9900 . ?
C88 H88B 0.9900 . ?
C98 C108 1.548(11) . ?
C98 H98A 0.9900 . ?
C98 H98B 0.9900 . ?
C108 H10X 0.9800 . ?
C108 H10Y 0.9800 . ?
C108 H10Z 0.9800 . ?
C08 H08A 0.9900 . ?
C08 H08B 0.9900 . ?
O1M C10M 1.234(13) . ?
O2M C13M 1.208(13) . ?
C1M C2M 1.384(13) . ?
C1M C11M 1.429(12) . ?
C1M H1M 0.9500 . ?
C2M C3M 1.366(14) . ?
C2M H2M 0.9500 . ?
C3M C4M 1.355(14) . ?
C3M H3M 0.9500 . ?
C4M C12M 1.387(12) . ?
C4M H4M 0.9500 . ?
C5M C6M 1.41(2) . ?
C5M C14M 1.449(14) . ?
C5M H5M 0.9500 . ?
C6M C7M 1.31(3) . ?
C6M H6M 0.9500 . ?
C7M C8M 1.36(2) . ?
C7M H7M 0.9500 . ?
C8M C9M 1.400(16) . ?
C8M H8M 0.9500 . ?
C9M C14M 1.338(17) . ?
C9M C10M 1.433(16) . ?
C10M C11M 1.478(12) . ?
C11M C12M 1.374(12) . ?
C12M C13M 1.479(13) . ?
C13M C14M 1.508(17) . ?
O1N C10N 1.210(9) . ?
O2N O2NN 1.040(17) . ?
O2N C13N 1.301(14) . ?
O2NN C13N 1.36(2) . ?
C1N C2N 1.383(14) . ?
C1N C11N 1.398(10) . ?
C1N H1N 0.9500 . ?
C2N C3N 1.364(14) . ?
C2N H2N 0.9500 . ?
C3N C4N 1.386(13) . ?
C3N H3N 0.9500 . ?
C4N C12N 1.407(13) . ?
C4N H4N 0.9500 . ?
C5N C6N 1.368(13) . ?
C5N C14N 1.421(11) . ?
C5N H5N 0.9500 . ?
C6N C7N 1.383(12) . ?
C6N H6N 0.9500 . ?
C7N C8N 1.380(11) . ?
C7N H7N 0.9500 . ?
C8N C9N 1.392(11) . ?
C8N H8N 0.9500 . ?
C9N C14N 1.372(11) . ?
C9N C10N 1.520(10) . ?
C10N C11N 1.478(12) . ?
C11N C12N 1.381(12) . ?
C12N C13N 1.493(12) . ?
C13N C14N 1.460(14) . ?
O1P C1P 1.435(10) . ?
O1P H1P 0.8400 . ?
C1P H1P1 0.9806 . ?
C1P H1P2 0.9799 . ?
C1P H1P3 0.9807 . ?
O2P C2P 1.416(10) . ?
O2P H2P 0.8405 . ?
C2P H2P1 0.9800 . ?
C2P H2P2 0.9806 . ?
C2P H2P3 0.9805 . ?
O3P C3P 1.431(10) . ?
O3P H3P 0.8399 . ?
C3P H3P1 0.9807 . ?
C3P H3P2 0.9799 . ?
C3P H3P3 0.9803 . ?
O4P C4P 1.423(10) . ?
O4P H4P 0.8400 . ?
C4P H4P1 0.9799 . ?
C4P H4P2 0.9803 . ?
C4P H4P3 0.9809 . ?
O5P C5P 1.413(10) . ?
O5P H5P 0.8400 . ?
C5P H5P1 0.9800 . ?
C5P H5P2 0.9800 . ?
C5P H5P3 0.9800 . ?
O6P C6P 1.422(9) . ?
O6P H6P 0.8400 . ?
C6P H6P1 0.9800 . ?
C6P H6P2 0.9800 . ?
C6P H6P3 0.9801 . ?
O7P C7P 1.431(10) . ?
O7P H7P 0.8400 . ?
C7P H7P1 0.9801 . ?
C7P H7P2 0.9800 . ?
C7P H7P3 0.9800 . ?
O8P C8P 1.444(10) . ?
O8P H8P 0.8405 . ?
C8P H8P1 0.9808 . ?
C8P H8P2 0.9801 . ?
C8P H8P3 0.9806 . ?
O9P C9P 1.428(10) . ?
O9P H9P 0.8400 . ?
C9P H9P1 0.9800 . ?
C9P H9P2 0.9800 . ?
C9P H9P3 0.9800 . ?

loop_
_geom_hbond_atom_site_label_D
_geom_hbond_atom_site_label_H
_geom_hbond_atom_site_label_A
_geom_hbond_distance_DH
_geom_hbond_distance_HA
_geom_hbond_distance_DA
_geom_hbond_angle_DHA
_geom_hbond_site_symmetry_A
O1P H1P O3P 0.84 2.16 2.87(3) 141.4 .
O2P H2P O1P 0.84 2.25 3.05(3) 159.8 .
O3P H3P O8P 0.84 1.94 2.73(4) 157.5 .
O4P H4P O5P 0.84 2.33 3.14(3) 163.5 .
O5P H5P O4P 0.84 2.32 3.08(4) 150.6 2_777
O6P H6P O2N 0.84 2.32 3.05(2) 145.9 1_556
O8P H8P O2N 0.84 2.15 2.93(3) 154.3 1_556
O8P H8P O2NN 0.84 2.32 2.99(3) 136.6 1_556
